data_4028617
loop_
_publ_author_name
'Hemant Gopee'
'Xiangfei Kong'
'Zhiqun He'
'Isabelle Chambrier'
'David L. Hughes'
'Graham J. Tizzard'
'Simon J. Coles'
'Andrew N. Cammidge'

_publ_section_title
;
 Expanded Porphyrin-like Structures Based on Twinned Triphenylenes
;
_journal_name_full 'Journal of Organic Chemistry'
_journal_page_first 9505
_journal_page_last 9511
_journal_paper_doi 10.1021/jo401551c
_journal_volume 78
_journal_year 2013
_chemical_formula_moiety 'C114 H136 O8 S4'
_chemical_formula_structural {(C6H13O)4-triphenylene}2-(thiophene)4-(phenyl-methylene)2
_chemical_formula_sum 'C114 H136 O8 S4'
_chemical_formula_weight 1762.57
_chemical_name_systematic
;
 ?
;
_space_group_IT_number 2
_symmetry_cell_setting triclinic
_symmetry_space_group_name_Hall '-P 1'
_symmetry_space_group_name_H-M 'P -1'
_atom_sites_solution_hydrogens geom
_atom_sites_solution_primary direct
_atom_sites_solution_secondary difmap
_audit_creation_method SHELXL-97
_cell_angle_alpha 69.762(4)
_cell_angle_beta 81.598(4)
_cell_angle_gamma 74.116(5)
_cell_formula_units_Z 4
_cell_length_a 19.0813(10)
_cell_length_b 20.9562(11)
_cell_length_c 27.5350(13)
_cell_measurement_reflns_used 7575
_cell_measurement_temperature 140(1)
_cell_measurement_theta_max 29.2353
_cell_measurement_theta_min 3.2823
_cell_volume 9920.1(9)
_computing_cell_refinement
;
 CrysAlisPro RED, Oxford Diffraction Ltd., Version 1.171.35.11 
;
_computing_data_collection
;
 CrysAlisPro CCD, Oxford Diffraction Ltd., Version 1.171.35.11 
;
_computing_data_reduction
;
 CrysAlisPro RED, Oxford Diffraction Ltd., Version 1.171.35.11
;
_computing_molecular_graphics 'ORTEP (Johnson, 1976 and Farrugia, 1997)'
_computing_publication_material 'SHELXL-97 (Sheldrick, 2008) and WINGX (Farrugia, 1999)'
_computing_structure_refinement 'SHELXL-97 (Sheldrick, 2008)'
_computing_structure_solution 'SHELXS-97 (Sheldrick, 2008)'
_diffrn_ambient_temperature 140(1)
_diffrn_detector_area_resol_mean 16.0050
_diffrn_measured_fraction_theta_full 0.995
_diffrn_measured_fraction_theta_max 0.995
_diffrn_measurement_device_type 'Oxford Diffraction Xcalibur 3/Sapphire3 CCD'
_diffrn_measurement_method 'Thin slice \f and \w scans'
_diffrn_radiation_monochromator graphite
_diffrn_radiation_source 'Enhance (Mo) x-ray Source'
_diffrn_radiation_type Mo-K\a
_diffrn_radiation_wavelength 0.71073
_diffrn_reflns_av_R_equivalents 0.1201
_diffrn_reflns_av_sigmaI/netI 0.1071
_diffrn_reflns_limit_h_max 18
_diffrn_reflns_limit_h_min -18
_diffrn_reflns_limit_k_max 20
_diffrn_reflns_limit_k_min -20
_diffrn_reflns_limit_l_max 26
_diffrn_reflns_limit_l_min -26
_diffrn_reflns_number 84301
_diffrn_reflns_theta_full 20.00
_diffrn_reflns_theta_max 20.00
_diffrn_reflns_theta_min 3.29
_exptl_absorpt_coefficient_mu 0.153
_exptl_absorpt_correction_T_max 1.00000
_exptl_absorpt_correction_T_min 0.75124
_exptl_absorpt_correction_type multi-scan
_exptl_absorpt_process_details
;
CrysAlisPro, Agilent Technologies,
Version 1.171.35.11 (release 16-05-2011 CrysAlis171 .NET)
(compiled May 16 2011,17:55:39)
empirical absorption correction using spherical harmonics,
 implemented in SCALE3 ABSPACK scaling algorithm.
;
_exptl_crystal_colour 'pale brown'
_exptl_crystal_density_diffrn 1.180
_exptl_crystal_description plate
_exptl_crystal_F_000 3792
_exptl_crystal_size_max 0.27
_exptl_crystal_size_mid 0.27
_exptl_crystal_size_min 0.07
_refine_diff_density_max 0.643
_refine_diff_density_min -0.543
_refine_diff_density_rms 0.094
_refine_ls_extinction_method none
_refine_ls_goodness_of_fit_ref 1.295
_refine_ls_hydrogen_treatment constr
_refine_ls_matrix_type full
_refine_ls_number_parameters 1221
_refine_ls_number_reflns 18449
_refine_ls_number_restraints 0
_refine_ls_restrained_S_all 1.295
_refine_ls_R_factor_all 0.2002
_refine_ls_R_factor_gt 0.1344
_refine_ls_shift/su_max 0.060
_refine_ls_shift/su_mean 0.003
_refine_ls_structure_factor_coef Fsqd
_refine_ls_weighting_details 'calc w=1/[\s^2^(Fo^2^)+(0.2000P)^2^+0.0000P] where P=(Fo^2^+2Fc^2^)/3'
_refine_ls_weighting_scheme calc
_refine_ls_wR_factor_gt 0.3490
_refine_ls_wR_factor_ref 0.3962
_reflns_number_gt 10827
_reflns_number_total 18449
_reflns_threshold_expression I>2sigma(I)
_cod_data_source_file jo401551c_si_001.cif
_cod_data_source_block hemant22b
_cod_database_code 4028617

loop_
_symmetry_equiv_pos_as_xyz
'x, y, z'
'-x, -y, -z'

loop_
_atom_site_label
_atom_site_type_symbol
_atom_site_fract_x
_atom_site_fract_y
_atom_site_fract_z
_atom_site_U_iso_or_equiv
_atom_site_adp_type
_atom_site_occupancy
_atom_site_symmetry_multiplicity
_atom_site_calc_flag
_atom_site_refinement_flags
_atom_site_disorder_assembly
_atom_site_disorder_group
C1A C 0.1951(5) 1.0018(5) 0.1785(4) 0.052(3) Uiso 1 1 d . . .
C11A C 0.1897(6) 1.0567(5) 0.1315(4) 0.055(3) Uiso 1 1 d . . .
H11A H 0.2234 1.0503 0.1045 0.066 Uiso 1 1 calc R . .
C12A C 0.1383(6) 1.1194(5) 0.1220(4) 0.055(3) Uiso 1 1 d . . .
C13A C 0.1366(5) 1.1713(5) 0.0709(4) 0.053(3) Uiso 1 1 d . . .
C14A C 0.1199(6) 1.2419(6) 0.0570(4) 0.070(3) Uiso 1 1 d . . .
H14A H 0.1041 1.2666 0.0804 0.084 Uiso 1 1 calc R . .
C15A C 0.1293(6) 1.2747(6) 0.0014(5) 0.076(4) Uiso 1 1 d . D .
H15A H 0.1190 1.3229 -0.0149 0.091 Uiso 1 1 calc R . .
C16A C 0.1552(6) 1.2268(5) -0.0242(4) 0.063(3) Uiso 1 1 d . . .
S1A S 0.16701(17) 1.14495(16) 0.01773(10) 0.0712(10) Uani 1 1 d . D .
C2A C 0.2523(5) 0.9386(5) 0.1861(4) 0.046(3) Uiso 1 1 d . . .
C21A C 0.3064(5) 0.9269(5) 0.1475(4) 0.046(3) Uiso 1 1 d . . .
H21A H 0.3035 0.9624 0.1157 0.056 Uiso 1 1 calc R . .
C22A C 0.3624(5) 0.8694(5) 0.1516(4) 0.046(3) Uiso 1 1 d . . .
C23A C 0.4156(5) 0.8654(5) 0.1083(4) 0.049(3) Uiso 1 1 d . . .
C24A C 0.4370(5) 0.9199(5) 0.0701(4) 0.057(3) Uiso 1 1 d . . .
H24A H 0.4209 0.9663 0.0694 0.068 Uiso 1 1 calc R . .
C25A C 0.4863(5) 0.8982(5) 0.0315(4) 0.056(3) Uiso 1 1 d . . .
H25A H 0.5067 0.9290 0.0036 0.068 Uiso 1 1 calc R . .
C26A C 0.5006(6) 0.8295(5) 0.0394(4) 0.056(3) Uiso 1 1 d . . .
S2A S 0.45772(16) 0.78785(15) 0.09621(11) 0.0666(9) Uani 1 1 d . . .
C3A C 0.2566(5) 0.8818(5) 0.2345(4) 0.051(3) Uiso 1 1 d . . .
C31A C 0.3134(5) 0.8227(5) 0.2397(4) 0.049(3) Uiso 1 1 d . . .
H31A H 0.3175 0.7868 0.2713 0.059 Uiso 1 1 calc R . .
C32A C 0.3636(6) 0.8151(5) 0.2000(4) 0.055(3) Uiso 1 1 d . . .
O33A O 0.4202(4) 0.7569(3) 0.2022(2) 0.059(2) Uani 1 1 d . . .
C34A C 0.4304(5) 0.7015(5) 0.2507(4) 0.055(3) Uiso 1 1 d . . .
H34A H 0.3884 0.6811 0.2609 0.066 Uiso 1 1 calc R . .
H34B H 0.4374 0.7187 0.2777 0.066 Uiso 1 1 calc R . .
C35A C 0.4962(6) 0.6494(6) 0.2416(5) 0.075(3) Uiso 1 1 d . . .
H35A H 0.5127 0.6161 0.2747 0.090 Uiso 1 1 calc R . .
H35B H 0.5347 0.6731 0.2249 0.090 Uiso 1 1 calc R . .
C36A C 0.4834(8) 0.6108(7) 0.2088(6) 0.107(5) Uiso 1 1 d . . .
H36A H 0.4646 0.6443 0.1764 0.129 Uiso 1 1 calc R . .
H36B H 0.4466 0.5853 0.2263 0.129 Uiso 1 1 calc R . .
C37A C 0.5564(11) 0.5561(10) 0.1963(7) 0.149(6) Uiso 1 1 d . . .
C38A C 0.523(3) 0.511(3) 0.173(2) 0.23(2) Uiso 0.50 1 d P . .
C39A C 0.608(3) 0.599(3) 0.160(2) 0.22(2) Uiso 0.50 1 d P . .
C4A C 0.1989(5) 0.8918(5) 0.2750(4) 0.053(3) Uiso 1 1 d . . .
C41A C 0.2002(6) 0.8356(5) 0.3222(4) 0.057(3) Uiso 1 1 d . . .
H41A H 0.2366 0.7944 0.3272 0.068 Uiso 1 1 calc R . .
C42A C 0.1457(6) 0.8435(6) 0.3610(4) 0.062(3) Uiso 1 1 d . A .
O43A O 0.1439(4) 0.7906(4) 0.4086(2) 0.083(3) Uani 1 1 d . . .
C44A C 0.1962(7) 0.7259(6) 0.4175(5) 0.084(4) Uiso 1 1 d . A 1
H44A H 0.2446 0.7309 0.4195 0.101 Uiso 1 1 calc R A 1
H44B H 0.1971 0.7050 0.3910 0.101 Uiso 1 1 calc R A 1
C45A C 0.1661(10) 0.6828(8) 0.4712(7) 0.068(5) Uiso 0.70 1 d P A 1
H45A H 0.1662 0.7038 0.4975 0.081 Uiso 0.70 1 calc PR A 1
H45B H 0.1167 0.6802 0.4691 0.081 Uiso 0.70 1 calc PR A 1
C46A C 0.2169(8) 0.6119(8) 0.4833(6) 0.064(4) Uiso 0.70 1 d P A 1
H46A H 0.2664 0.6159 0.4832 0.076 Uiso 0.70 1 calc PR A 1
H46B H 0.2154 0.5914 0.4569 0.076 Uiso 0.70 1 calc PR A 1
C47A C 0.1947(9) 0.5625(8) 0.5383(6) 0.073(5) Uiso 0.70 1 d P A 1
H47A H 0.2038 0.5798 0.5646 0.088 Uiso 0.70 1 calc PR A 1
H47B H 0.1427 0.5663 0.5400 0.088 Uiso 0.70 1 calc PR A 1
C48A C 0.2305(7) 0.4925(7) 0.5502(6) 0.097(4) Uiso 1 1 d . A 1
H48A H 0.2231 0.4755 0.5232 0.117 Uiso 1 1 calc R A 1
H48B H 0.2086 0.4664 0.5823 0.117 Uiso 1 1 calc R A 1
C49A C 0.3158(8) 0.4766(8) 0.5561(6) 0.118(5) Uiso 1 1 d . A 1
H49A H 0.3370 0.4275 0.5626 0.177 Uiso 1 1 calc R A 1
H49B H 0.3238 0.4898 0.5845 0.177 Uiso 1 1 calc R A 1
H49C H 0.3380 0.5030 0.5247 0.177 Uiso 1 1 calc R A 1
C95A C 0.219(2) 0.6818(19) 0.4796(14) 0.064(11) Uiso 0.30 1 d P B 2
C96A C 0.157(3) 0.662(3) 0.509(2) 0.127(19) Uiso 0.30 1 d P B 2
C97A C 0.189(3) 0.535(3) 0.501(3) 0.15(2) Uiso 0.30 1 d P C 2
C5A C 0.1466(5) 0.9519(5) 0.2682(4) 0.050(3) Uiso 1 1 d . . .
C51A C 0.0926(6) 0.9571(6) 0.3097(4) 0.063(3) Uiso 1 1 d . A .
H51A H 0.0565 0.9982 0.3063 0.076 Uiso 1 1 calc R . .
C52A C 0.0943(6) 0.9007(6) 0.3546(4) 0.065(3) Uiso 1 1 d . . .
O53A O 0.0422(5) 0.9007(5) 0.3951(3) 0.099(3) Uani 1 1 d . A .
C54A C -0.0197(7) 0.9513(6) 0.3914(5) 0.080(4) Uiso 1 1 d . . .
H54A H -0.0439 0.9571 0.3610 0.096 Uiso 1 1 calc R A .
H54B H -0.0077 0.9952 0.3868 0.096 Uiso 1 1 calc R . .
C55A C -0.0706(7) 0.9353(6) 0.4381(4) 0.079(4) Uiso 1 1 d . A .
H55A H -0.1124 0.9750 0.4341 0.095 Uiso 1 1 calc R . .
H55B H -0.0882 0.8955 0.4392 0.095 Uiso 1 1 calc R . .
C56A C -0.0402(7) 0.9198(7) 0.4872(5) 0.085(4) Uiso 1 1 d . . .
H56A H -0.0234 0.9598 0.4865 0.102 Uiso 1 1 calc R A .
H56B H 0.0019 0.8804 0.4912 0.102 Uiso 1 1 calc R . .
C57A C -0.0950(6) 0.9021(6) 0.5358(4) 0.078(4) Uiso 1 1 d . A .
H57A H -0.1392 0.9395 0.5304 0.094 Uiso 1 1 calc R . .
H57B H -0.1081 0.8594 0.5385 0.094 Uiso 1 1 calc R . .
C58A C -0.0661(7) 0.8931(7) 0.5842(5) 0.097(4) Uiso 1 1 d . . .
H58A H -0.0479 0.9338 0.5798 0.117 Uiso 1 1 calc R A .
H58B H -0.0248 0.8527 0.5910 0.117 Uiso 1 1 calc R . .
C59A C -0.1188(8) 0.8833(8) 0.6313(6) 0.118(5) Uiso 1 1 d . A .
H59A H -0.0942 0.8775 0.6612 0.177 Uiso 1 1 calc R . .
H59B H -0.1364 0.8425 0.6368 0.177 Uiso 1 1 calc R . .
H59C H -0.1591 0.9238 0.6259 0.177 Uiso 1 1 calc R . .
C6A C 0.1421(6) 1.0096(5) 0.2200(4) 0.056(3) Uiso 1 1 d . . .
C61A C 0.0903(6) 1.0727(5) 0.2104(4) 0.059(3) Uiso 1 1 d . . .
H61A H 0.0555 1.0790 0.2368 0.071 Uiso 1 1 calc R . .
C62A C 0.0871(6) 1.1267(6) 0.1638(4) 0.056(3) Uiso 1 1 d . . .
O63A O 0.0390(4) 1.1899(4) 0.1535(3) 0.074(2) Uani 1 1 d . . .
C64A C -0.0187(7) 1.2010(6) 0.1912(5) 0.083(4) Uiso 1 1 d . . .
H64A H 0.0011 1.1989 0.2224 0.100 Uiso 1 1 calc R . .
H64B H -0.0456 1.1650 0.2003 0.100 Uiso 1 1 calc R . .
C65A C -0.0691(8) 1.2730(7) 0.1680(6) 0.101(4) Uiso 1 1 d . . .
H65A H -0.0884 1.2741 0.1370 0.121 Uiso 1 1 calc R . .
H65B H -0.1099 1.2801 0.1927 0.121 Uiso 1 1 calc R . .
C66A C -0.0326(11) 1.3316(10) 0.1546(8) 0.164(7) Uiso 1 1 d . . .
H66A H 0.0161 1.3177 0.1397 0.196 Uiso 1 1 calc R . .
H66B H -0.0279 1.3408 0.1860 0.196 Uiso 1 1 calc R . .
C67A C -0.0776(19) 1.404(2) 0.1131(15) 0.294(15) Uiso 1 1 d . . .
C68A C -0.057(3) 1.487(4) 0.068(3) 0.53(3) Uiso 1 1 d . . .
C7A C 0.1610(6) 1.2417(6) -0.0820(4) 0.070(3) Uiso 1 1 d . D 1
H7A H 0.1397 1.2918 -0.0981 0.084 Uiso 0.70 1 calc PR D 1
C71A C 0.1137(6) 1.1996(6) -0.0959(4) 0.065(3) Uiso 1 1 d . D 1
C72A C 0.0372(7) 1.2198(6) -0.0860(4) 0.077(4) Uiso 1 1 d . D 1
H72A H 0.0164 1.2573 -0.0736 0.093 Uiso 1 1 calc R D 1
C73A C -0.0055(7) 1.1819(6) -0.0955(4) 0.081(4) Uiso 1 1 d . D 1
H73A H -0.0558 1.1941 -0.0892 0.097 Uiso 1 1 calc R D 1
C74A C 0.0241(7) 1.1285(6) -0.1133(4) 0.074(3) Uiso 1 1 d . D 1
H74A H -0.0056 1.1044 -0.1201 0.089 Uiso 1 1 calc R D 1
C75A C 0.0983(6) 1.1089(6) -0.1217(4) 0.073(3) Uiso 1 1 d . D 1
H75A H 0.1192 1.0716 -0.1343 0.087 Uiso 1 1 calc R D 1
C76A C 0.1404(7) 1.1438(6) -0.1116(4) 0.070(3) Uiso 1 1 d . D 1
H76A H 0.1907 1.1284 -0.1158 0.084 Uiso 1 1 calc R D 1
C77A C 0.136(3) 1.311(3) -0.108(2) 0.14(2) Uiso 0.30 1 d P E 2
C78A C 0.184(4) 1.360(4) -0.098(3) 0.20(3) Uiso 0.30 1 d P E 2
C1B C 0.5651(5) 1.0670(5) -0.2363(4) 0.043(3) Uiso 1 1 d . . .
C11B C 0.5715(5) 1.0122(5) -0.1878(4) 0.046(3) Uiso 1 1 d . . .
H11B H 0.5381 1.0189 -0.1608 0.055 Uiso 1 1 calc R . .
C12B C 0.6233(5) 0.9505(5) -0.1785(4) 0.045(3) Uiso 1 1 d . . .
C13B C 0.6251(5) 0.8956(5) -0.1266(4) 0.050(3) Uiso 1 1 d . . .
C14B C 0.6828(6) 0.8459(5) -0.1014(4) 0.059(3) Uiso 1 1 d . . .
H14B H 0.7302 0.8396 -0.1163 0.071 Uiso 1 1 calc R . .
C15B C 0.6643(6) 0.8053(5) -0.0511(4) 0.061(3) Uiso 1 1 d . . .
H15B H 0.6977 0.7701 -0.0291 0.073 Uiso 1 1 calc R . .
C16B C 0.5904(6) 0.8240(5) -0.0383(4) 0.064(3) Uiso 1 1 d . . .
S1B S 0.54652(15) 0.89136(15) -0.08755(10) 0.0646(9) Uani 1 1 d . . .
C2B C 0.5067(5) 1.1301(4) -0.2450(3) 0.037(2) Uiso 1 1 d . . .
C21B C 0.4554(5) 1.1411(5) -0.2049(4) 0.044(3) Uiso 1 1 d . . .
H21B H 0.4601 1.1072 -0.1723 0.053 Uiso 1 1 calc R . .
C22B C 0.3983(5) 1.1999(5) -0.2115(4) 0.048(3) Uiso 1 1 d . . .
C23B C 0.3477(5) 1.2067(5) -0.1659(4) 0.044(3) Uiso 1 1 d . . .
C24B C 0.3632(6) 1.1732(5) -0.1149(4) 0.054(3) Uiso 1 1 d . . .
H24B H 0.4093 1.1467 -0.1041 0.065 Uiso 1 1 calc R . .
C25B C 0.3017(6) 1.1834(5) -0.0805(4) 0.061(3) Uiso 1 1 d . D .
H25B H 0.3031 1.1630 -0.0447 0.074 Uiso 1 1 calc R . .
C26B C 0.2403(6) 1.2256(5) -0.1046(4) 0.059(3) Uiso 1 1 d . . .
S2B S 0.25729(15) 1.25297(15) -0.17035(10) 0.0599(9) Uani 1 1 d . D .
C3B C 0.5002(5) 1.1814(5) -0.2928(3) 0.041(2) Uiso 1 1 d . . .
C31B C 0.4422(5) 1.2407(5) -0.3010(4) 0.046(3) Uiso 1 1 d . . .
H31B H 0.4379 1.2747 -0.3336 0.055 Uiso 1 1 calc R . .
C32B C 0.3914(5) 1.2492(5) -0.2615(4) 0.041(2) Uiso 1 1 d . . .
O33B O 0.3333(3) 1.3051(3) -0.2650(2) 0.0515(18) Uani 1 1 d . . .
C34B C 0.3223(6) 1.3610(5) -0.3127(4) 0.059(3) Uiso 1 1 d . . .
H34C H 0.3163 1.3440 -0.3400 0.071 Uiso 1 1 calc R . .
H34D H 0.3639 1.3820 -0.3225 0.071 Uiso 1 1 calc R . .
C35B C 0.2540(6) 1.4142(6) -0.3042(5) 0.075(3) Uiso 1 1 d . . .
H35C H 0.2408 1.4498 -0.3372 0.090 Uiso 1 1 calc R . .
H35D H 0.2143 1.3911 -0.2911 0.090 Uiso 1 1 calc R . .
C36B C 0.2631(8) 1.4481(7) -0.2679(6) 0.106(5) Uiso 1 1 d . . .
H36C H 0.3046 1.4690 -0.2802 0.127 Uiso 1 1 calc R . .
H36D H 0.2740 1.4126 -0.2344 0.127 Uiso 1 1 calc R . .
C37B C 0.1934(11) 1.5068(10) -0.2606(8) 0.153(7) Uiso 1 1 d . . .
C38B C 0.1375(16) 1.4691(15) -0.2250(11) 0.230(11) Uiso 1 1 d . . .
C39B C 0.065(3) 1.537(3) -0.2062(19) 0.41(2) Uiso 1 1 d . . .
C4B C 0.5582(5) 1.1730(5) -0.3349(3) 0.040(2) Uiso 1 1 d . . .
C41B C 0.5564(5) 1.2270(5) -0.3833(4) 0.046(3) Uiso 1 1 d . . .
H41B H 0.5183 1.2670 -0.3894 0.055 Uiso 1 1 calc R . .
C42B C 0.6111(5) 1.2205(5) -0.4218(4) 0.048(3) Uiso 1 1 d . F .
O43B O 0.6157(3) 1.2691(3) -0.4694(2) 0.064(2) Uani 1 1 d . . .
C44B C 0.5515(6) 1.3165(6) -0.4930(4) 0.066(3) Uiso 1 1 d . F 1
H44C H 0.5452 1.3617 -0.4885 0.080 Uiso 1 1 calc R F 1
H44D H 0.5090 1.2986 -0.4772 0.080 Uiso 1 1 calc R F 1
C45B C 0.5610(9) 1.3241(10) -0.5532(6) 0.054(5) Uiso 0.60 1 d P F 1
H45C H 0.5526 1.2824 -0.5567 0.065 Uiso 0.60 1 calc PR F 1
H45D H 0.5228 1.3634 -0.5707 0.065 Uiso 0.60 1 calc PR F 1
C46B C 0.6250(10) 1.3335(9) -0.5787(7) 0.138(6) Uiso 1 1 d . F 1
H46C H 0.6635 1.2980 -0.5583 0.166 Uiso 1 1 calc R F 1
H46D H 0.6301 1.3785 -0.5790 0.166 Uiso 1 1 calc R F 1
C47B C 0.6404(12) 1.3316(13) -0.6365(8) 0.076(7) Uiso 0.60 1 d P F 1
H47C H 0.6042 1.3673 -0.6589 0.091 Uiso 0.60 1 calc PR F 1
H47D H 0.6401 1.2862 -0.6380 0.091 Uiso 0.60 1 calc PR F 1
C48B C 0.7211(15) 1.3471(16) -0.6532(10) 0.120(10) Uiso 0.60 1 d P F 1
H48C H 0.7589 1.3111 -0.6324 0.144 Uiso 0.60 1 calc PR F 1
H48D H 0.7228 1.3930 -0.6534 0.144 Uiso 0.60 1 calc PR F 1
C49B C 0.7227(11) 1.3423(11) -0.7135(8) 0.186(8) Uiso 1 1 d . F 1
H49D H 0.6951 1.3099 -0.7128 0.223 Uiso 1 1 calc R F 1
H49E H 0.7723 1.3266 -0.7253 0.223 Uiso 1 1 calc R F 1
H49F H 0.7017 1.3878 -0.7367 0.223 Uiso 1 1 calc R F 1
C95B C 0.5754(18) 1.3612(17) -0.5437(12) 0.081(10) Uiso 0.40 1 d P G 2
C97B C 0.6509(18) 1.3636(17) -0.6299(12) 0.070(9) Uiso 0.40 1 d P H 2
C98B C 0.706(3) 1.311(2) -0.6573(18) 0.127(16) Uiso 0.40 1 d P H 2
C5B C 0.6144(5) 1.1121(5) -0.3261(4) 0.045(3) Uiso 1 1 d . . .
C51B C 0.6696(5) 1.1074(5) -0.3648(4) 0.047(3) Uiso 1 1 d . F .
H51B H 0.7080 1.0676 -0.3587 0.056 Uiso 1 1 calc R . .
C52B C 0.6692(5) 1.1601(5) -0.4121(4) 0.048(3) Uiso 1 1 d . . .
O53B O 0.7212(3) 1.1589(3) -0.4517(2) 0.0535(18) Uani 1 1 d . F .
C54B C 0.7805(6) 1.0977(5) -0.4461(4) 0.057(3) Uiso 1 1 d . . .
H54C H 0.7620 1.0575 -0.4423 0.068 Uiso 1 1 calc R F .
H54D H 0.8063 1.0880 -0.4155 0.068 Uiso 1 1 calc R . .
C55B C 0.8308(6) 1.1113(5) -0.4932(4) 0.059(3) Uiso 1 1 d . F .
H55C H 0.8751 1.0741 -0.4872 0.071 Uiso 1 1 calc R . .
H55D H 0.8442 1.1549 -0.4986 0.071 Uiso 1 1 calc R . .
C56B C 0.7983(5) 1.1163(5) -0.5427(4) 0.053(3) Uiso 1 1 d . . .
H56C H 0.7853 1.0726 -0.5375 0.064 Uiso 1 1 calc R F .
H56D H 0.7540 1.1534 -0.5487 0.064 Uiso 1 1 calc R . .
C57B C 0.8497(6) 1.1305(6) -0.5899(4) 0.063(3) Uiso 1 1 d . F .
H57C H 0.8582 1.1765 -0.5971 0.075 Uiso 1 1 calc R . .
H57D H 0.8961 1.0965 -0.5821 0.075 Uiso 1 1 calc R . .
C58B C 0.8241(6) 1.1278(6) -0.6377(4) 0.073(3) Uiso 1 1 d . . .
H58C H 0.7775 1.1616 -0.6452 0.088 Uiso 1 1 calc R F .
H58D H 0.8154 1.0817 -0.6303 0.088 Uiso 1 1 calc R . .
C59B C 0.8754(7) 1.1422(7) -0.6871(5) 0.099(4) Uiso 1 1 d . F .
H59D H 0.8537 1.1387 -0.7152 0.149 Uiso 1 1 calc R . .
H59E H 0.9214 1.1084 -0.6808 0.149 Uiso 1 1 calc R . .
H59F H 0.8829 1.1884 -0.6960 0.149 Uiso 1 1 calc R . .
C6B C 0.6167(5) 1.0569(4) -0.2756(3) 0.039(2) Uiso 1 1 d . . .
C61B C 0.6716(5) 0.9931(5) -0.2658(4) 0.049(3) Uiso 1 1 d . . .
H61B H 0.7063 0.9864 -0.2922 0.059 Uiso 1 1 calc R . .
C62B C 0.6749(5) 0.9418(5) -0.2190(4) 0.041(3) Uiso 1 1 d . . .
O63B O 0.7262(4) 0.8788(4) -0.2079(2) 0.069(2) Uani 1 1 d . . .
C64B C 0.7739(6) 0.8609(5) -0.2490(4) 0.069(3) Uiso 1 1 d . . .
H64C H 0.8064 0.8922 -0.2630 0.083 Uiso 1 1 calc R . .
H64D H 0.7460 0.8636 -0.2768 0.083 Uiso 1 1 calc R . .
C65B C 0.8168(8) 0.7864(7) -0.2245(6) 0.108(5) Uiso 1 1 d . . .
H65C H 0.8474 0.7709 -0.2516 0.130 Uiso 1 1 calc R . .
H65D H 0.8490 0.7871 -0.2006 0.130 Uiso 1 1 calc R . .
C66B C 0.7755(11) 0.7339(10) -0.1965(8) 0.162(7) Uiso 1 1 d . . .
H66C H 0.7535 0.7228 -0.2212 0.194 Uiso 1 1 calc R . .
H66D H 0.7365 0.7531 -0.1749 0.194 Uiso 1 1 calc R . .
C67B C 0.8273(14) 0.6623(13) -0.1602(10) 0.196(9) Uiso 1 1 d . . .
C68B C 0.767(3) 0.620(3) -0.123(3) 0.44(3) Uiso 1 1 d . . .
C69B C 0.765(4) 0.620(3) -0.077(3) 0.48(4) Uiso 1 1 d . . .
C7B C 0.5526(6) 0.7839(6) 0.0109(4) 0.073(3) Uiso 1 1 d . . .
H7B H 0.5913 0.7545 0.0345 0.088 Uiso 1 1 calc R . .
C71B C 0.5204(8) 0.7349(7) -0.0025(5) 0.092(4) Uiso 1 1 d . . .
C72B C 0.4527(9) 0.7575(8) -0.0205(6) 0.119(5) Uiso 1 1 d . . .
H72B H 0.4273 0.8032 -0.0234 0.143 Uiso 1 1 calc R . .
C73B C 0.4178(12) 0.7152(11) -0.0354(8) 0.166(7) Uiso 1 1 d . . .
H73B H 0.3707 0.7311 -0.0468 0.199 Uiso 1 1 calc R . .
C74B C 0.4606(14) 0.6481(13) -0.0312(9) 0.196(9) Uiso 1 1 d . . .
H74B H 0.4424 0.6196 -0.0431 0.235 Uiso 1 1 calc R . .
C75B C 0.5267(13) 0.6220(12) -0.0111(8) 0.175(8) Uiso 1 1 d . . .
H75B H 0.5511 0.5757 -0.0071 0.210 Uiso 1 1 calc R . .
C76B C 0.5598(10) 0.6660(9) 0.0044(7) 0.137(6) Uiso 1 1 d . . .
H76B H 0.6054 0.6489 0.0183 0.165 Uiso 1 1 calc R . .
C1C C -0.0539(5) 0.8109(5) 0.3438(4) 0.048(3) Uiso 1 1 d . . .
C11C C -0.0667(5) 0.7696(5) 0.3936(3) 0.041(2) Uiso 1 1 d . . .
H11C H -0.0319 0.7281 0.4066 0.050 Uiso 1 1 calc R . .
C12C C -0.1265(5) 0.7846(5) 0.4256(4) 0.051(3) Uiso 1 1 d . . .
C13C C -0.1337(5) 0.7410(5) 0.4799(4) 0.047(3) Uiso 1 1 d . . .
C14C C -0.1941(6) 0.7318(5) 0.5134(4) 0.062(3) Uiso 1 1 d . . .
H14C H -0.2416 0.7559 0.5043 0.074 Uiso 1 1 calc R . .
C15C C -0.1777(6) 0.6836(5) 0.5614(4) 0.058(3) Uiso 1 1 d . . .
H15C H -0.2132 0.6707 0.5872 0.069 Uiso 1 1 calc R . .
C16C C -0.1053(6) 0.6565(5) 0.5679(4) 0.066(3) Uiso 1 1 d . . .
S1C S -0.05604(15) 0.69015(15) 0.51130(11) 0.0649(9) Uani 1 1 d . . .
C2C C 0.0111(5) 0.7930(5) 0.3107(3) 0.043(3) Uiso 1 1 d . . .
C21C C 0.0612(5) 0.7260(5) 0.3268(4) 0.044(3) Uiso 1 1 d . . .
H21C H 0.0520 0.6946 0.3591 0.053 Uiso 1 1 calc R . .
C22C C 0.1213(5) 0.7053(5) 0.2980(4) 0.045(3) Uiso 1 1 d . . .
C23C C 0.1691(5) 0.6349(5) 0.3175(3) 0.042(2) Uiso 1 1 d . . .
C24C C 0.1498(6) 0.5792(5) 0.3558(4) 0.053(3) Uiso 1 1 d . . .
H24C H 0.1025 0.5808 0.3705 0.064 Uiso 1 1 calc R . .
C25C C 0.2090(5) 0.5182(5) 0.3712(4) 0.057(3) Uiso 1 1 d . Q .
H25C H 0.2040 0.4761 0.3960 0.068 Uiso 1 1 calc R . .
C26C C 0.2732(5) 0.5293(5) 0.3452(4) 0.046(3) Uiso 1 1 d . . .
S2C S 0.26052(15) 0.61189(14) 0.30070(11) 0.0615(9) Uani 1 1 d . Q .
C3C C 0.0246(5) 0.8402(5) 0.2620(4) 0.049(3) Uiso 1 1 d . . .
C31C C 0.0868(5) 0.8194(5) 0.2335(4) 0.055(3) Uiso 1 1 d . . .
H31C H 0.0977 0.8511 0.2019 0.066 Uiso 1 1 calc R . .
C32C C 0.1344(6) 0.7533(5) 0.2494(4) 0.051(3) Uiso 1 1 d . . .
O33C O 0.1952(3) 0.7300(3) 0.2205(2) 0.058(2) Uani 1 1 d . . .
C34C C 0.2071(6) 0.7745(5) 0.1681(4) 0.059(3) Uiso 1 1 d . . .
H34E H 0.2176 0.8172 0.1684 0.071 Uiso 1 1 calc R . .
H34F H 0.1643 0.7870 0.1486 0.071 Uiso 1 1 calc R . .
C35C C 0.2710(6) 0.7332(6) 0.1445(4) 0.069(3) Uiso 1 1 d . . .
H35E H 0.2842 0.7639 0.1110 0.083 Uiso 1 1 calc R . .
H35F H 0.3119 0.7194 0.1661 0.083 Uiso 1 1 calc R . .
C36C C 0.2610(7) 0.6693(6) 0.1371(5) 0.080(4) Uiso 1 1 d . . .
H36E H 0.2202 0.6824 0.1155 0.096 Uiso 1 1 calc R . .
H36F H 0.2491 0.6375 0.1705 0.096 Uiso 1 1 calc R . .
C37C C 0.3275(8) 0.6322(8) 0.1125(6) 0.115(5) Uiso 1 1 d . . .
H37A H 0.3401 0.6642 0.0793 0.138 Uiso 1 1 calc R . .
H37B H 0.3681 0.6180 0.1344 0.138 Uiso 1 1 calc R . .
C38C C 0.3155(13) 0.5702(12) 0.1045(9) 0.204(10) Uiso 1 1 d . . .
H38A H 0.2750 0.5853 0.0824 0.245 Uiso 1 1 calc R . .
H38B H 0.3013 0.5395 0.1378 0.245 Uiso 1 1 calc R . .
C39C C 0.3816(15) 0.5273(13) 0.0802(10) 0.247(12) Uiso 1 1 d . . .
H39A H 0.3681 0.4887 0.0758 0.370 Uiso 1 1 calc R . .
H39B H 0.4215 0.5097 0.1026 0.370 Uiso 1 1 calc R . .
H39C H 0.3961 0.5568 0.0470 0.370 Uiso 1 1 calc R . .
C4C C -0.0252(6) 0.9088(5) 0.2444(4) 0.055(3) Uiso 1 1 d . . .
C41C C -0.0090(6) 0.9607(5) 0.1987(4) 0.067(3) Uiso 1 1 d . . .
H41C H 0.0358 0.9523 0.1804 0.080 Uiso 1 1 calc R . .
C42C C -0.0595(7) 1.0245(6) 0.1806(5) 0.073(3) Uiso 1 1 d . . .
O43C O -0.0399(6) 1.0769(4) 0.1362(4) 0.117(4) Uani 1 1 d . . .
C44C C -0.0395(11) 1.0702(10) 0.0919(8) 0.153(7) Uiso 1 1 d . . .
H44E H -0.0826 1.0553 0.0901 0.183 Uiso 1 1 calc R . .
H44F H 0.0030 1.0343 0.0874 0.183 Uiso 1 1 calc R . .
C45C C -0.0380(9) 1.1391(8) 0.0482(6) 0.127(6) Uiso 1 1 d . . .
H45E H 0.0032 1.1558 0.0513 0.153 Uiso 1 1 calc R . .
H45F H -0.0323 1.1314 0.0150 0.153 Uiso 1 1 calc R . .
C46C C -0.1041(14) 1.1905(14) 0.0509(10) 0.222(11) Uiso 1 1 d . . .
H46E H -0.1045 1.1984 0.0836 0.267 Uiso 1 1 calc R . .
H46F H -0.1430 1.1671 0.0547 0.267 Uiso 1 1 calc R . .
C47C C -0.131(2) 1.266(2) 0.0101(15) 0.303(17) Uiso 1 1 d . . .
C48C C -0.090(3) 1.303(3) 0.0167(18) 0.35(2) Uiso 1 1 d . . .
C49C C -0.130(3) 1.388(3) -0.024(2) 0.40(2) Uiso 1 1 d . . .
C5C C -0.0907(6) 0.9235(5) 0.2720(4) 0.057(3) Uiso 1 1 d . . .
C51C C -0.1429(6) 0.9894(5) 0.2528(4) 0.064(3) Uiso 1 1 d . . .
H51C H -0.1876 0.9990 0.2708 0.077 Uiso 1 1 calc R . .
C52C C -0.1253(7) 1.0383(6) 0.2069(5) 0.071(3) Uiso 1 1 d . . .
O53C O -0.1711(5) 1.1023(4) 0.1852(4) 0.118(4) Uani 1 1 d . . .
C54C C -0.2415(8) 1.1131(7) 0.1997(6) 0.109(5) Uiso 1 1 d . . .
H54E H -0.2486 1.1152 0.2348 0.130 Uiso 1 1 calc R . .
H54F H -0.2602 1.0747 0.1993 0.130 Uiso 1 1 calc R . .
C55C C -0.2836(9) 1.1835(8) 0.1617(6) 0.126(5) Uiso 1 1 d . . .
H55E H -0.2717 1.1841 0.1262 0.151 Uiso 1 1 calc R . .
H55F H -0.3358 1.1889 0.1688 0.151 Uiso 1 1 calc R . .
C56C C -0.2618(12) 1.2392(11) 0.1696(9) 0.188(8) Uiso 1 1 d . . .
H56E H -0.2093 1.2330 0.1644 0.226 Uiso 1 1 calc R . .
H56F H -0.2766 1.2412 0.2044 0.226 Uiso 1 1 calc R . .
C57C C -0.3040(14) 1.3109(14) 0.1261(10) 0.206(9) Uiso 1 1 d . . .
C58C C -0.267(2) 1.376(2) 0.1294(16) 0.338(19) Uiso 1 1 d . . .
C59C C -0.335(3) 1.440(3) 0.088(2) 0.47(3) Uiso 1 1 d . . .
C6C C -0.1067(5) 0.8762(5) 0.3237(4) 0.047(3) Uiso 1 1 d . . .
C61C C -0.1689(5) 0.8916(5) 0.3547(4) 0.052(3) Uiso 1 1 d . . .
H61C H -0.2044 0.9324 0.3414 0.063 Uiso 1 1 calc R . .
C62C C -0.1797(5) 0.8494(5) 0.4037(4) 0.046(3) Uiso 1 1 d . . .
O63C O -0.2387(3) 0.8618(3) 0.4364(3) 0.0577(19) Uani 1 1 d . . .
C64C C -0.2883(6) 0.9304(5) 0.4229(4) 0.063(3) Uiso 1 1 d . . .
H64E H -0.3125 0.9395 0.3918 0.076 Uiso 1 1 calc R . .
H64F H -0.2623 0.9664 0.4171 0.076 Uiso 1 1 calc R . .
C65C C -0.3426(6) 0.9294(6) 0.4680(4) 0.076(4) Uiso 1 1 d . . .
H65E H -0.3654 0.8909 0.4746 0.091 Uiso 1 1 calc R . .
H65F H -0.3804 0.9726 0.4591 0.091 Uiso 1 1 calc R . .
C66C C -0.3096(6) 0.9216(6) 0.5164(4) 0.080(4) Uiso 1 1 d . J .
H66E H -0.2876 0.9605 0.5104 0.096 Uiso 1 1 calc R . .
H66F H -0.2715 0.8786 0.5254 0.096 Uiso 1 1 calc R . .
C67C C -0.3669(6) 0.9198(6) 0.5612(4) 0.076(4) Uiso 1 1 d . . .
H67E H -0.4021 0.9647 0.5534 0.092 Uiso 1 1 calc R I 1
H67F H -0.3927 0.8845 0.5642 0.092 Uiso 1 1 calc R I 1
C68C C -0.3362(11) 0.9039(9) 0.6129(7) 0.161(7) Uiso 1 1 d . J 1
H68E H -0.3745 0.9200 0.6363 0.193 Uiso 1 1 calc R J 1
H68F H -0.2984 0.9288 0.6081 0.193 Uiso 1 1 calc R J 1
C69C C -0.2991(16) 0.8126(14) 0.6407(11) 0.111(10) Uiso 0.50 1 d P J 1
H69G H -0.3168 0.7875 0.6236 0.133 Uiso 0.50 1 calc PR J 1
H69H H -0.3137 0.7980 0.6769 0.133 Uiso 0.50 1 calc PR J 1
H69I H -0.2468 0.8028 0.6364 0.133 Uiso 0.50 1 calc PR J 1
C70C C -0.4061(17) 0.9332(15) 0.6455(12) 0.111(10) Uiso 0.50 1 d P K 2
C7C C -0.0691(6) 0.6058(5) 0.6170(4) 0.064(3) Uiso 1 1 d . . .
H7C H -0.1085 0.5922 0.6425 0.077 Uiso 1 1 calc R . .
C71C C -0.0298(7) 0.6384(6) 0.6394(5) 0.081(4) Uiso 1 1 d . . .
C72C C 0.0351(8) 0.6531(7) 0.6190(5) 0.096(4) Uiso 1 1 d . . .
H72C H 0.0533 0.6433 0.5885 0.115 Uiso 1 1 calc R . .
C73C C 0.0769(10) 0.6812(8) 0.6390(7) 0.137(6) Uiso 1 1 d . . .
H73C H 0.1229 0.6872 0.6250 0.165 Uiso 1 1 calc R . .
C74C C 0.0434(11) 0.7001(9) 0.6827(8) 0.151(7) Uiso 1 1 d . . .
H74C H 0.0678 0.7211 0.6974 0.181 Uiso 1 1 calc R . .
C75C C -0.0141(13) 0.6906(11) 0.7018(9) 0.176(8) Uiso 1 1 d . . .
H75C H -0.0329 0.7067 0.7297 0.211 Uiso 1 1 calc R . .
C76C C -0.0562(10) 0.6570(9) 0.6856(7) 0.142(6) Uiso 1 1 d . . .
H76C H -0.0991 0.6473 0.7039 0.170 Uiso 1 1 calc R . .
C1D C 0.2902(5) 0.2457(4) 0.6135(3) 0.041(2) Uiso 1 1 d . L .
C11D C 0.3029(5) 0.2857(5) 0.5623(3) 0.042(2) Uiso 1 1 d . . .
H11D H 0.2695 0.3281 0.5488 0.050 Uiso 1 1 calc R . .
C12D C 0.3619(5) 0.2667(5) 0.5299(4) 0.045(3) Uiso 1 1 d . L .
C13D C 0.3668(5) 0.3106(5) 0.4745(3) 0.041(2) Uiso 1 1 d . . .
C14D C 0.3852(5) 0.2908(5) 0.4314(4) 0.051(3) Uiso 1 1 d . . .
H14D H 0.4012 0.2443 0.4325 0.062 Uiso 1 1 calc R . .
C15D C 0.3776(5) 0.3485(5) 0.3840(4) 0.056(3) Uiso 1 1 d . Q .
H15D H 0.3876 0.3434 0.3513 0.067 Uiso 1 1 calc R . .
C16D C 0.3544(5) 0.4111(5) 0.3920(4) 0.049(3) Uiso 1 1 d . . .
S1D S 0.34041(15) 0.39959(13) 0.45759(10) 0.0578(9) Uani 1 1 d . Q .
C2D C 0.2254(5) 0.2655(4) 0.6449(3) 0.039(2) Uiso 1 1 d . . .
C21D C 0.1731(5) 0.3281(5) 0.6250(4) 0.043(3) Uiso 1 1 d . . .
H21D H 0.1800 0.3544 0.5905 0.051 Uiso 1 1 calc R . .
C22D C 0.1116(5) 0.3537(5) 0.6531(3) 0.042(3) Uiso 1 1 d . . .
C23D C 0.0603(5) 0.4183(5) 0.6305(4) 0.046(3) Uiso 1 1 d . . .
C24D C 0.0357(5) 0.4436(5) 0.5814(4) 0.049(3) Uiso 1 1 d . . .
H24D H 0.0480 0.4186 0.5580 0.059 Uiso 1 1 calc R . .
C25D C -0.0103(5) 0.5118(5) 0.5702(4) 0.055(3) Uiso 1 1 d . . .
H25D H -0.0314 0.5359 0.5385 0.066 Uiso 1 1 calc R . .
C26D C -0.0210(5) 0.5389(5) 0.6091(4) 0.050(3) Uiso 1 1 d . . .
S2D S 0.02523(16) 0.47880(14) 0.66212(10) 0.0611(9) Uani 1 1 d . . .
C3D C 0.2155(5) 0.2250(4) 0.6969(3) 0.036(2) Uiso 1 1 d . . .
C31D C 0.1534(5) 0.2500(5) 0.7254(4) 0.048(3) Uiso 1 1 d . . .
H31D H 0.1458 0.2234 0.7598 0.058 Uiso 1 1 calc R . .
C32D C 0.1044(5) 0.3105(5) 0.7055(4) 0.044(3) Uiso 1 1 d . . .
O33D O 0.0436(4) 0.3390(3) 0.7315(2) 0.062(2) Uani 1 1 d . . .
C34D C 0.0242(6) 0.2977(5) 0.7830(4) 0.063(3) Uiso 1 1 d . . .
H34G H 0.0610 0.2894 0.8067 0.075 Uiso 1 1 calc R . .
H34H H 0.0185 0.2530 0.7832 0.075 Uiso 1 1 calc R . .
C35D C -0.0499(6) 0.3429(5) 0.7982(4) 0.069(3) Uiso 1 1 d . . .
H35G H -0.0834 0.3565 0.7711 0.083 Uiso 1 1 calc R . .
H35H H -0.0711 0.3147 0.8298 0.083 Uiso 1 1 calc R . .
C36D C -0.0418(7) 0.4064(6) 0.8064(5) 0.085(4) Uiso 1 1 d . . .
H36G H -0.0137 0.4309 0.7770 0.102 Uiso 1 1 calc R . .
H36H H -0.0150 0.3929 0.8371 0.102 Uiso 1 1 calc R . .
C37D C -0.1183(9) 0.4577(8) 0.8129(6) 0.124(5) Uiso 1 1 d . . .
H37G H -0.1118 0.4924 0.8266 0.149 Uiso 1 1 calc R . .
H37H H -0.1507 0.4314 0.8371 0.149 Uiso 1 1 calc R . .
C38D C -0.1539(13) 0.4963(12) 0.7563(9) 0.194(9) Uiso 1 1 d . . .
H38G H -0.1181 0.5182 0.7323 0.233 Uiso 1 1 calc R . .
H38H H -0.1610 0.4603 0.7443 0.233 Uiso 1 1 calc R . .
C39D C -0.2253(14) 0.5513(12) 0.7524(9) 0.218(10) Uiso 1 1 d . . .
H39J H -0.2385 0.5710 0.7170 0.327 Uiso 1 1 calc R . .
H39K H -0.2198 0.5877 0.7642 0.327 Uiso 1 1 calc R . .
H39L H -0.2628 0.5301 0.7736 0.327 Uiso 1 1 calc R . .
C4D C 0.2681(5) 0.1592(5) 0.7171(3) 0.042(2) Uiso 1 1 d . . .
C41D C 0.2577(5) 0.1146(5) 0.7690(4) 0.048(3) Uiso 1 1 d . L .
H41D H 0.2172 0.1284 0.7897 0.057 Uiso 1 1 calc R . .
C42D C 0.3066(6) 0.0519(5) 0.7885(4) 0.053(3) Uiso 1 1 d . . .
O43D O 0.2916(4) 0.0113(4) 0.8392(2) 0.073(2) Uani 1 1 d . L 1
C44D C 0.3429(8) -0.0035(8) 0.8755(6) 0.110(5) Uiso 1 1 d . L 1
H44G H 0.3658 0.0356 0.8652 0.132 Uiso 1 1 calc R L 1
H44H H 0.3805 -0.0441 0.8727 0.132 Uiso 1 1 calc R L 1
C45D C 0.3187(12) -0.0169(13) 0.9302(8) 0.056(6) Uiso 0.50 1 d P L 1
H45G H 0.3605 -0.0472 0.9497 0.067 Uiso 0.50 1 calc PR L 1
H45H H 0.3093 0.0275 0.9365 0.067 Uiso 0.50 1 calc PR L 1
C46D C 0.2651(14) -0.0428(14) 0.9513(10) 0.077(8) Uiso 0.50 1 d P L 1
H46G H 0.2516 -0.0572 0.9248 0.093 Uiso 0.50 1 calc PR L 1
H46H H 0.2265 -0.0024 0.9533 0.093 Uiso 0.50 1 calc PR L 1
C47D C 0.2532(13) -0.0978(11) 0.9995(9) 0.185(8) Uiso 1 1 d . L 1
H47G H 0.2327 -0.1321 0.9940 0.222 Uiso 1 1 calc R L 1
H47H H 0.2972 -0.1211 1.0184 0.222 Uiso 1 1 calc R L 1
C48D C 0.201(2) -0.0525(18) 1.0242(13) 0.130(11) Uiso 0.50 1 d P L 1
H48G H 0.2306 -0.0282 1.0335 0.156 Uiso 0.50 1 calc PR L 1
H48H H 0.1735 -0.0176 0.9955 0.156 Uiso 0.50 1 calc PR L 1
C49D C 0.1547(12) -0.0601(11) 1.0599(9) 0.061(6) Uiso 0.50 1 d P L 1
H49J H 0.1128 -0.0214 1.0515 0.073 Uiso 0.50 1 calc PR L 1
H49K H 0.1743 -0.0621 1.0907 0.073 Uiso 0.50 1 calc PR L 1
H49L H 0.1407 -0.1029 1.0656 0.073 Uiso 0.50 1 calc PR L 1
C85D C 0.3358(17) -0.0599(17) 0.9260(12) 0.103(10) Uiso 0.50 1 d P M 2
C86D C 0.2740(14) -0.0854(14) 0.9451(10) 0.075(7) Uiso 0.50 1 d P M 2
C88D C 0.177(2) -0.104(2) 1.0311(14) 0.132(12) Uiso 0.50 1 d P N 2
C89D C 0.122(2) -0.0329(18) 1.0171(14) 0.136(12) Uiso 0.50 1 d P N 2
C5D C 0.3300(5) 0.1371(5) 0.6875(4) 0.044(3) Uiso 1 1 d . L .
C51D C 0.3770(6) 0.0718(5) 0.7082(4) 0.053(3) Uiso 1 1 d . . .
H51D H 0.4169 0.0566 0.6876 0.063 Uiso 1 1 calc R L .
C52D C 0.3662(6) 0.0287(5) 0.7584(4) 0.057(3) Uiso 1 1 d . L .
O53D O 0.4092(4) -0.0363(3) 0.7808(2) 0.066(2) Uani 1 1 d . . .
C54D C 0.4719(6) -0.0630(5) 0.7528(4) 0.066(3) Uiso 1 1 d . L 1
H54G H 0.5086 -0.0366 0.7473 0.079 Uiso 1 1 calc R L 1
H54H H 0.4597 -0.0621 0.7196 0.079 Uiso 1 1 calc R L 1
C55D C 0.4966(14) -0.1343(11) 0.7868(8) 0.033(6) Uiso 0.50 1 d P L 1
H55G H 0.4559 -0.1565 0.7965 0.039 Uiso 0.50 1 calc PR L 1
H55H H 0.5130 -0.1333 0.8182 0.039 Uiso 0.50 1 calc PR L 1
C56D C 0.5615(12) -0.1798(10) 0.7602(8) 0.059(6) Uiso 0.50 1 d P L 1
H56G H 0.5479 -0.1728 0.7258 0.071 Uiso 0.50 1 calc PR L 1
H56H H 0.6043 -0.1616 0.7560 0.071 Uiso 0.50 1 calc PR L 1
C57D C 0.5824(17) -0.2578(14) 0.7884(11) 0.097(9) Uiso 0.50 1 d P L 1
H57G H 0.6271 -0.2790 0.7723 0.117 Uiso 0.50 1 calc PR L 1
H57H H 0.5443 -0.2790 0.7862 0.117 Uiso 0.50 1 calc PR L 1
C58D C 0.593(2) -0.2707(19) 0.8446(14) 0.151(13) Uiso 0.50 1 d P L 1
H58G H 0.5469 -0.2554 0.8620 0.181 Uiso 0.50 1 calc PR L 1
H58H H 0.6264 -0.2441 0.8468 0.181 Uiso 0.50 1 calc PR L 1
C59D C 0.629(3) -0.359(3) 0.874(2) 0.25(2) Uiso 0.50 1 d P L 1
H59J H 0.5911 -0.3798 0.8956 0.299 Uiso 0.50 1 calc PR L 1
H59K H 0.6675 -0.3653 0.8954 0.299 Uiso 0.50 1 calc PR L 1
H59L H 0.6476 -0.3814 0.8483 0.299 Uiso 0.50 1 calc PR L 1
C95D C 0.529(2) -0.136(2) 0.7822(14) 0.114(15) Uiso 0.50 1 d P O 2
C96D C 0.4877(18) -0.1782(19) 0.7858(12) 0.111(10) Uiso 0.50 1 d P O 2
C97D C 0.538(2) -0.271(2) 0.8199(18) 0.158(14) Uiso 0.50 1 d P O 2
C98D C 0.531(5) -0.328(4) 0.777(3) 0.37(4) Uiso 0.50 1 d P O 2
C6D C 0.3426(5) 0.1804(4) 0.6342(3) 0.040(2) Uiso 1 1 d . . .
C61D C 0.4038(5) 0.1620(5) 0.6027(3) 0.042(3) Uiso 1 1 d . L .
H61D H 0.4392 0.1212 0.6164 0.051 Uiso 1 1 calc R . .
C62D C 0.4133(5) 0.2032(5) 0.5512(4) 0.046(3) Uiso 1 1 d . . .
O63D O 0.4718(3) 0.1859(3) 0.5193(2) 0.0495(18) Uani 1 1 d . L .
C64D C 0.5259(5) 0.1228(5) 0.5385(4) 0.051(3) Uiso 1 1 d . . .
H64G H 0.5051 0.0826 0.5472 0.061 Uiso 1 1 calc R L 1
H64H H 0.5453 0.1220 0.5694 0.061 Uiso 1 1 calc R L 1
C65D C 0.5852(5) 0.1209(5) 0.4963(3) 0.048(3) Uiso 1 1 d . L 1
H65G H 0.6064 0.1605 0.4892 0.057 Uiso 1 1 calc R L 1
H65H H 0.6234 0.0786 0.5085 0.057 Uiso 1 1 calc R L 1
C66D C 0.5599(5) 0.1227(5) 0.4467(4) 0.054(3) Uiso 1 1 d . L 1
H66G H 0.5337 0.0863 0.4544 0.065 Uiso 1 1 calc R L 1
H66H H 0.5259 0.1674 0.4324 0.065 Uiso 1 1 calc R L 1
C67D C 0.6198(18) 0.1127(18) 0.4062(12) 0.047(12) Uiso 0.50 1 d P L 1
H67G H 0.6560 0.0699 0.4214 0.057 Uiso 1 1 calc R L 1
H67H H 0.6434 0.1513 0.3964 0.057 Uiso 1 1 calc R L 1
C68D C 0.5946(11) 0.1085(14) 0.3564(8) 0.039(8) Uiso 0.50 1 d P L 1
H68G H 0.5900 0.0613 0.3625 0.047 Uiso 1 1 calc R L 1
H68H H 0.5470 0.1402 0.3484 0.047 Uiso 1 1 calc R L 1
C69D C 0.6489(15) 0.1276(16) 0.3108(11) 0.095(11) Uiso 0.50 1 d P L 1
H69J H 0.6598 0.1707 0.3086 0.113 Uiso 1 1 calc R L 1
H69K H 0.6283 0.1333 0.2794 0.113 Uiso 1 1 calc R L 1
H69L H 0.6929 0.0910 0.3157 0.113 Uiso 1 1 calc R L 1
C67E C 0.6202(19) 0.1302(19) 0.4033(14) 0.053(12) Uiso 0.50 1 d P P 2
C68E C 0.596(2) 0.136(3) 0.354(2) 0.052(16) Uiso 0.30 1 d P P 2
C69E C 0.655(2) 0.095(2) 0.3164(16) 0.060(13) Uiso 0.30 1 d P P 2
C68F C 0.550(4) 0.215(4) 0.330(3) 0.11(2) Uiso 0.20 1 d P P 2
C69F C 0.589(5) 0.167(5) 0.336(3) 0.09(3) Uiso 0.20 1 d P P 2
C7D C 0.3501(5) 0.4821(5) 0.3526(4) 0.052(3) Uiso 1 1 d . Q 1
H7D H 0.3682 0.4748 0.3193 0.062 Uiso 1 1 calc R Q 1
C71D C 0.3997(6) 0.5164(6) 0.3646(4) 0.068(3) Uiso 1 1 d . Q 1
C72D C 0.3775(7) 0.5627(6) 0.3913(5) 0.084(4) Uiso 1 1 d . Q 1
H72D H 0.3279 0.5754 0.4000 0.101 Uiso 1 1 calc R Q 1
C73D C 0.4241(8) 0.5924(7) 0.4065(5) 0.100(4) Uiso 1 1 d . Q 1
H73D H 0.4048 0.6261 0.4228 0.120 Uiso 1 1 calc R Q 1
C74D C 0.4988(8) 0.5719(7) 0.3974(5) 0.101(4) Uiso 1 1 d . Q 1
H74D H 0.5307 0.5895 0.4089 0.121 Uiso 1 1 calc R Q 1
C75D C 0.5237(7) 0.5255(6) 0.3713(5) 0.086(4) Uiso 1 1 d . Q 1
H75D H 0.5737 0.5113 0.3647 0.103 Uiso 1 1 calc R Q 1
C76D C 0.4768(7) 0.4975(6) 0.3536(5) 0.087(4) Uiso 1 1 d . Q 1
H76D H 0.4960 0.4668 0.3348 0.104 Uiso 1 1 calc R Q 1
C77D C 0.377(2) 0.4697(19) 0.3008(14) 0.067(11) Uiso 0.30 1 d P R 2
C78D C 0.334(2) 0.464(2) 0.2699(16) 0.083(12) Uiso 0.30 1 d P R 2

loop_
_atom_site_aniso_label
_atom_site_aniso_U_11
_atom_site_aniso_U_22
_atom_site_aniso_U_33
_atom_site_aniso_U_23
_atom_site_aniso_U_13
_atom_site_aniso_U_12
S1A 0.078(2) 0.077(2) 0.0358(17) -0.0092(15) -0.0024(15) 0.0044(17)
S2A 0.066(2) 0.065(2) 0.0498(18) -0.0050(15) 0.0127(16) -0.0112(16)
O33A 0.066(5) 0.057(4) 0.040(4) 0.006(4) -0.005(4) -0.018(4)
O43A 0.102(7) 0.104(6) 0.027(4) -0.001(4) 0.019(4) -0.035(5)
O53A 0.086(6) 0.123(7) 0.045(5) -0.009(5) 0.018(5) 0.010(5)
O63A 0.071(5) 0.082(5) 0.056(5) -0.024(4) 0.023(4) -0.006(4)
S1B 0.0531(19) 0.073(2) 0.0409(17) 0.0003(15) 0.0044(14) -0.0006(15)
S2B 0.0488(18) 0.074(2) 0.0349(16) 0.0001(14) 0.0010(13) -0.0035(15)
O33B 0.056(5) 0.055(4) 0.026(4) 0.002(3) -0.001(3) -0.005(4)
O43B 0.044(4) 0.062(5) 0.047(4) 0.017(4) 0.006(4) -0.002(4)
O53B 0.050(4) 0.056(4) 0.044(4) -0.008(3) 0.003(3) -0.007(3)
O63B 0.070(5) 0.071(5) 0.043(4) -0.013(4) -0.003(4) 0.013(4)
S1C 0.0432(18) 0.0649(19) 0.0590(19) -0.0002(15) 0.0005(15) 0.0035(14)
S2C 0.0440(18) 0.0588(18) 0.0546(18) 0.0079(15) 0.0057(14) -0.0073(14)
O33C 0.049(4) 0.058(4) 0.038(4) 0.015(3) -0.002(3) -0.005(3)
O43C 0.151(9) 0.067(6) 0.116(8) 0.027(6) -0.086(7) -0.030(6)
O53C 0.059(6) 0.062(6) 0.176(10) 0.033(6) -0.032(6) -0.001(4)
O63C 0.047(4) 0.041(4) 0.078(5) -0.021(4) -0.008(4) 0.004(3)
S1D 0.062(2) 0.0514(17) 0.0412(16) -0.0035(14) 0.0034(14) -0.0017(14)
S2D 0.062(2) 0.0608(19) 0.0461(17) -0.0131(15) -0.0020(15) 0.0020(15)
O33D 0.057(5) 0.068(5) 0.039(4) 0.000(4) 0.018(4) -0.011(4)
O43D 0.078(6) 0.083(5) 0.036(4) 0.008(4) -0.008(4) -0.016(4)
O53D 0.067(5) 0.059(5) 0.047(4) -0.002(4) -0.002(4) 0.003(4)
O63D 0.034(4) 0.044(4) 0.046(4) -0.004(3) -0.001(3) 0.016(3)

loop_
_atom_type_symbol
_atom_type_description
_atom_type_scat_dispersion_real
_atom_type_scat_dispersion_imag
_atom_type_scat_source
C C 0.0033 0.0016 'International Tables Vol C Tables 4.2.6.8 and 6.1.1.4'
H H 0.0000 0.0000 'International Tables Vol C Tables 4.2.6.8 and 6.1.1.4'
O O 0.0106 0.0060 'International Tables Vol C Tables 4.2.6.8 and 6.1.1.4'
S S 0.1246 0.1234 'International Tables Vol C Tables 4.2.6.8 and 6.1.1.4'

loop_
_geom_angle_atom_site_label_1
_geom_angle_atom_site_label_2
_geom_angle_atom_site_label_3
_geom_angle
C11A C1A C6A 118.4(9)
C11A C1A C2A 121.8(9)
C6A C1A C2A 119.8(9)
C12A C11A C1A 125.1(10)
C12A C11A H11A 117.4
C1A C11A H11A 117.4
C11A C12A C62A 115.7(9)
C11A C12A C13A 119.9(9)
C62A C12A C13A 124.3(9)
C14A C13A C12A 129.7(10)
C14A C13A S1A 110.3(8)
C12A C13A S1A 119.6(7)
C13A C14A C15A 112.3(10)
C13A C14A H14A 123.9
C15A C14A H14A 123.9
C16A C15A C14A 112.5(10)
C16A C15A H15A 123.8
C14A C15A H15A 123.8
C15A C16A C7A 126.6(10)
C15A C16A S1A 110.4(9)
C7A C16A S1A 122.2(8)
C16A S1A C13A 94.5(5)
C21A C2A C1A 123.4(9)
C21A C2A C3A 115.3(8)
C1A C2A C3A 121.2(9)
C22A C21A C2A 127.2(9)
C22A C21A H21A 116.4
C2A C21A H21A 116.4
C21A C22A C32A 114.9(9)
C21A C22A C23A 120.9(9)
C32A C22A C23A 124.2(9)
C24A C23A C22A 127.4(9)
C24A C23A S2A 109.6(7)
C22A C23A S2A 122.9(7)
C23A C24A C25A 113.0(9)
C23A C24A H24A 123.5
C25A C24A H24A 123.5
C26A C25A C24A 113.5(9)
C26A C25A H25A 123.2
C24A C25A H25A 123.2
C25A C26A C7B 131.3(10)
C25A C26A S2A 111.0(8)
C7B C26A S2A 117.2(7)
C26A S2A C23A 92.8(5)
C31A C3A C2A 118.5(9)
C31A C3A C4A 125.0(9)
C2A C3A C4A 116.4(8)
C32A C31A C3A 122.4(10)
C32A C31A H31A 118.8
C3A C31A H31A 118.8
C31A C32A O33A 125.2(9)
C31A C32A C22A 121.6(9)
O33A C32A C22A 113.2(9)
C32A O33A C34A 117.9(7)
O33A C34A C35A 105.2(8)
O33A C34A H34A 110.7
C35A C34A H34A 110.7
O33A C34A H34B 110.7
C35A C34A H34B 110.7
H34A C34A H34B 108.8
C34A C35A C36A 112.8(10)
C34A C35A H35A 109.0
C36A C35A H35A 109.0
C34A C35A H35B 109.0
C36A C35A H35B 109.0
H35A C35A H35B 107.8
C35A C36A C37A 113.2(13)
C35A C36A H36A 108.9
C37A C36A H36A 108.9
C35A C36A H36B 108.9
C37A C36A H36B 108.9
H36A C36A H36B 107.8
C39A C37A C38A 117(3)
C39A C37A C36A 108(2)
C38A C37A C36A 102(2)
C5A C4A C41A 120.3(10)
C5A C4A C3A 122.2(9)
C41A C4A C3A 117.5(9)
C42A C41A C4A 118.6(10)
C42A C41A H41A 120.7
C4A C41A H41A 120.7
C52A C42A C41A 121.6(11)
C52A C42A O43A 116.6(10)
C41A C42A O43A 121.8(10)
C42A O43A C44A 119.8(9)
O43A C44A C45A 100.6(10)
O43A C44A H44A 111.6
C45A C44A H44A 111.6
O43A C44A H44B 111.6
C45A C44A H44B 111.6
H44A C44A H44B 109.4
C46A C45A C44A 104.7(13)
C46A C45A H45A 110.8
C44A C45A H45A 110.8
C46A C45A H45B 110.8
C44A C45A H45B 110.8
H45A C45A H45B 108.9
C45A C46A C47A 110.5(13)
C45A C46A H46A 109.6
C47A C46A H46A 109.6
C45A C46A H46B 109.6
C47A C46A H46B 109.6
H46A C46A H46B 108.1
C48A C47A C46A 115.6(14)
C48A C47A H47A 108.4
C46A C47A H47A 108.4
C48A C47A H47B 108.4
C46A C47A H47B 108.4
H47A C47A H47B 107.4
C47A C48A C49A 114.5(13)
C47A C48A H48A 108.6
C49A C48A H48A 108.6
C47A C48A H48B 108.6
C49A C48A H48B 108.6
H48A C48A H48B 107.6
C48A C49A H49A 109.5
C48A C49A H49B 109.5
H49A C49A H49B 109.5
C48A C49A H49C 109.5
H49A C49A H49C 109.5
H49B C49A H49C 109.5
C4A C5A C51A 118.4(9)
C4A C5A C6A 121.9(9)
C51A C5A C6A 119.7(9)
C52A C51A C5A 119.8(10)
C52A C51A H51A 120.1
C5A C51A H51A 120.1
C42A C52A C51A 121.2(11)
C42A C52A O53A 115.8(10)
C51A C52A O53A 123.0(10)
C54A O53A C52A 122.7(9)
O53A C54A C55A 112.4(10)
O53A C54A H54A 109.1
C55A C54A H54A 109.1
O53A C54A H54B 109.1
C55A C54A H54B 109.1
H54A C54A H54B 107.9
C56A C55A C54A 115.7(11)
C56A C55A H55A 108.4
C54A C55A H55A 108.4
C56A C55A H55B 108.4
C54A C55A H55B 108.4
H55A C55A H55B 107.4
C55A C56A C57A 114.4(11)
C55A C56A H56A 108.7
C57A C56A H56A 108.7
C55A C56A H56B 108.7
C57A C56A H56B 108.7
H56A C56A H56B 107.6
C58A C57A C56A 113.8(11)
C58A C57A H57A 108.8
C56A C57A H57A 108.8
C58A C57A H57B 108.8
C56A C57A H57B 108.8
H57A C57A H57B 107.7
C57A C58A C59A 116.2(12)
C57A C58A H58A 108.2
C59A C58A H58A 108.2
C57A C58A H58B 108.2
C59A C58A H58B 108.2
H58A C58A H58B 107.4
C58A C59A H59A 109.5
C58A C59A H59B 109.5
H59A C59A H59B 109.5
C58A C59A H59C 109.5
H59A C59A H59C 109.5
H59B C59A H59C 109.5
C61A C6A C1A 116.5(9)
C61A C6A C5A 125.0(10)
C1A C6A C5A 118.4(9)
C62A C61A C6A 123.8(10)
C62A C61A H61A 118.1
C6A C61A H61A 118.1
O63A C62A C61A 125.7(10)
O63A C62A C12A 113.9(9)
C61A C62A C12A 120.4(10)
C62A O63A C64A 118.6(8)
O63A C64A C65A 108.2(10)
O63A C64A H64A 110.1
C65A C64A H64A 110.1
O63A C64A H64B 110.1
C65A C64A H64B 110.1
H64A C64A H64B 108.4
C66A C65A C64A 113.6(13)
C66A C65A H65A 108.8
C64A C65A H65A 108.8
C66A C65A H65B 108.8
C64A C65A H65B 108.8
H65A C65A H65B 107.7
C65A C66A C67A 112.7(19)
C65A C66A H66A 109.0
C67A C66A H66A 109.0
C65A C66A H66B 109.0
C67A C66A H66B 109.0
H66A C66A H66B 107.8
C66A C67A C68A 137(3)
C16A C7A C26B 113.5(9)
C16A C7A C71A 109.0(9)
C26B C7A C71A 111.1(9)
C16A C7A H7A 107.6
C26B C7A H7A 107.6
C71A C7A H7A 107.6
C76A C71A C72A 118.2(11)
C76A C71A C7A 125.3(11)
C72A C71A C7A 116.3(10)
C73A C72A C71A 117.7(12)
C73A C72A H72A 121.2
C71A C72A H72A 121.1
C74A C73A C72A 121.3(13)
C74A C73A H73A 119.3
C72A C73A H73A 119.3
C73A C74A C75A 120.1(12)
C73A C74A H74A 119.9
C75A C74A H74A 119.9
C76A C75A C74A 119.3(12)
C76A C75A H75A 120.3
C74A C75A H75A 120.3
C71A C76A C75A 123.2(12)
C71A C76A H76A 118.4
C75A C76A H76A 118.4
C6B C1B C11B 117.0(8)
C6B C1B C2B 121.0(8)
C11B C1B C2B 122.0(8)
C12B C11B C1B 124.2(9)
C12B C11B H11B 117.9
C1B C11B H11B 117.9
C11B C12B C62B 117.5(9)
C11B C12B C13B 120.5(9)
C62B C12B C13B 122.0(8)
C14B C13B C12B 130.0(9)
C14B C13B S1B 110.0(8)
C12B C13B S1B 120.0(7)
C13B C14B C15B 114.1(10)
C13B C14B H14B 123.0
C15B C14B H14B 123.0
C16B C15B C14B 112.0(10)
C16B C15B H15B 124.0
C14B C15B H15B 124.0
C15B C16B C7B 124.0(10)
C15B C16B S1B 111.0(8)
C7B C16B S1B 124.6(9)
C16B S1B C13B 93.0(5)
C3B C2B C21B 117.9(8)
C3B C2B C1B 121.0(8)
C21B C2B C1B 121.0(8)
C22B C21B C2B 123.1(9)
C22B C21B H21B 118.5
C2B C21B H21B 118.4
C21B C22B C32B 117.1(9)
C21B C22B C23B 118.5(9)
C32B C22B C23B 124.3(8)
C24B C23B C22B 125.8(9)
C24B C23B S2B 110.0(7)
C22B C23B S2B 124.0(7)
C23B C24B C25B 112.7(9)
C23B C24B H24B 123.6
C25B C24B H24B 123.6
C26B C25B C24B 113.9(10)
C26B C25B H25B 123.1
C24B C25B H25B 123.1
C25B C26B C7A 129.7(10)
C25B C26B S2B 110.5(8)
C7A C26B S2B 119.2(8)
C26B S2B C23B 92.8(5)
C2B C3B C31B 120.4(8)
C2B C3B C4B 118.4(8)
C31B C3B C4B 121.2(8)
C32B C31B C3B 120.5(9)
C32B C31B H31B 119.7
C3B C31B H31B 119.7
O33B C32B C31B 125.5(8)
O33B C32B C22B 113.6(8)
C31B C32B C22B 120.8(9)
C32B O33B C34B 119.5(7)
O33B C34B C35B 106.8(8)
O33B C34B H34C 110.4
C35B C34B H34C 110.4
O33B C34B H34D 110.4
C35B C34B H34D 110.4
H34C C34B H34D 108.6
C36B C35B C34B 112.7(10)
C36B C35B H35C 109.0
C34B C35B H35C 109.0
C36B C35B H35D 109.0
C34B C35B H35D 109.0
H35C C35B H35D 107.8
C35B C36B C37B 113.5(13)
C35B C36B H36C 108.9
C37B C36B H36C 108.9
C35B C36B H36D 108.9
C37B C36B H36D 108.9
H36C C36B H36D 107.7
C38B C37B C36B 107.1(17)
C37B C38B C39B 106(2)
C5B C4B C41B 119.9(8)
C5B C4B C3B 119.9(8)
C41B C4B C3B 120.1(8)
C42B C41B C4B 120.4(9)
C42B C41B H41B 119.8
C4B C41B H41B 119.8
O43B C42B C41B 125.7(8)
O43B C42B C52B 114.8(8)
C41B C42B C52B 119.5(9)
C42B O43B C44B 120.5(7)
O43B C44B C45B 107.4(9)
O43B C44B H44C 110.2
C45B C44B H44C 110.2
O43B C44B H44D 110.2
C45B C44B H44D 110.2
H44C C44B H44D 108.5
C46B C45B C44B 118.2(16)
C46B C45B H45C 107.8
C44B C45B H45C 107.8
C46B C45B H45D 107.8
C44B C45B H45D 107.8
H45C C45B H45D 107.1
C45B C46B C47B 119.7(17)
C45B C46B H46C 107.4
C47B C46B H46C 107.4
C45B C46B H46D 107.4
C47B C46B H46D 107.4
H46C C46B H46D 106.9
C46B C47B C48B 104.2(18)
C46B C47B H47C 110.9
C48B C47B H47C 110.9
C46B C47B H47D 110.9
C48B C47B H47D 110.9
H47C C47B H47D 108.9
C47B C48B C49B 94.1(19)
C47B C48B H48C 112.9
C49B C48B H48C 112.9
C47B C48B H48D 112.9
C49B C48B H48D 112.9
H48C C48B H48D 110.3
C48B C49B H49D 109.5
C48B C49B H49E 109.5
H49D C49B H49E 109.5
C48B C49B H49F 109.5
H49D C49B H49F 109.5
H49E C49B H49F 109.5
C51B C5B C4B 118.6(9)
C51B C5B C6B 121.5(8)
C4B C5B C6B 119.7(8)
C52B C51B C5B 122.2(9)
C52B C51B H51B 118.9
C5B C51B H51B 118.9
O53B C52B C51B 125.3(9)
O53B C52B C42B 115.4(8)
C51B C52B C42B 119.3(9)
C52B O53B C54B 119.1(7)
O53B C54B C55B 108.2(8)
O53B C54B H54C 110.0
C55B C54B H54C 110.0
O53B C54B H54D 110.0
C55B C54B H54D 110.0
H54C C54B H54D 108.4
C54B C55B C56B 113.9(9)
C54B C55B H55C 108.8
C56B C55B H55C 108.8
C54B C55B H55D 108.8
C56B C55B H55D 108.8
H55C C55B H55D 107.7
C57B C56B C55B 113.1(8)
C57B C56B H56C 109.0
C55B C56B H56C 109.0
C57B C56B H56D 109.0
C55B C56B H56D 109.0
H56C C56B H56D 107.8
C58B C57B C56B 115.2(9)
C58B C57B H57C 108.5
C56B C57B H57C 108.5
C58B C57B H57D 108.5
C56B C57B H57D 108.5
H57C C57B H57D 107.5
C57B C58B C59B 116.7(10)
C57B C58B H58C 108.1
C59B C58B H58C 108.1
C57B C58B H58D 108.1
C59B C58B H58D 108.1
H58C C58B H58D 107.3
C58B C59B H59D 109.5
C58B C59B H59E 109.5
H59D C59B H59E 109.5
C58B C59B H59F 109.5
H59D C59B H59F 109.5
H59E C59B H59F 109.5
C1B C6B C61B 119.0(8)
C1B C6B C5B 119.7(8)
C61B C6B C5B 121.3(8)
C62B C61B C6B 122.0(9)
C62B C61B H61B 119.0
C6B C61B H61B 119.0
C61B C62B O63B 124.2(8)
C61B C62B C12B 120.3(9)
O63B C62B C12B 115.5(8)
C62B O63B C64B 119.3(7)
O63B C64B C65B 105.2(9)
O63B C64B H64C 110.7
C65B C64B H64C 110.7
O63B C64B H64D 110.7
C65B C64B H64D 110.7
H64C C64B H64D 108.8
C66B C65B C64B 117.6(13)
C66B C65B H65C 107.9
C64B C65B H65C 107.9
C66B C65B H65D 107.9
C64B C65B H65D 107.9
H65C C65B H65D 107.2
C65B C66B C67B 111.7(17)
C65B C66B H66C 109.3
C67B C66B H66C 109.3
C65B C66B H66D 109.3
C67B C66B H66D 109.3
H66C C66B H66D 107.9
C66B C67B C68B 103(3)
C69B C68B C67B 111(7)
C71B C7B C26A 115.1(10)
C71B C7B C16B 107.7(10)
C26A C7B C16B 114.6(9)
C71B C7B H7B 106.3
C26A C7B H7B 106.3
C16B C7B H7B 106.3
C72B C71B C76B 120.3(16)
C72B C71B C7B 119.7(13)
C76B C71B C7B 120.0(14)
C71B C72B C73B 123.9(17)
C71B C72B H72B 118.1
C73B C72B H72B 118.1
C74B C73B C72B 114(2)
C74B C73B H73B 122.9
C72B C73B H73B 122.9
C75B C74B C73B 124(3)
C75B C74B H74B 118.0
C73B C74B H74B 118.0
C74B C75B C76B 120(2)
C74B C75B H75B 120.0
C76B C75B H75B 120.0
C71B C76B C75B 117.2(18)
C71B C76B H76B 121.4
C75B C76B H76B 121.4
C11C C1C C6C 117.6(9)
C11C C1C C2C 123.7(8)
C6C C1C C2C 118.6(8)
C12C C11C C1C 125.4(9)
C12C C11C H11C 117.3
C1C C11C H11C 117.3
C11C C12C C62C 115.6(9)
C11C C12C C13C 122.5(9)
C62C C12C C13C 121.7(9)
C14C C13C C12C 131.6(9)
C14C C13C S1C 109.5(7)
C12C C13C S1C 118.8(7)
C15C C14C C13C 113.7(10)
C15C C14C H14C 123.2
C13C C14C H14C 123.2
C16C C15C C14C 114.3(10)
C16C C15C H15C 122.9
C14C C15C H15C 122.9
C15C C16C C7C 127.3(10)
C15C C16C S1C 110.0(8)
C7C C16C S1C 122.7(8)
C13C S1C C16C 92.5(5)
C3C C2C C21C 118.2(8)
C3C C2C C1C 121.1(8)
C21C C2C C1C 120.7(8)
C22C C21C C2C 123.9(9)
C22C C21C H21C 118.0
C2C C21C H21C 118.0
C21C C22C C32C 117.2(9)
C21C C22C C23C 120.0(8)
C32C C22C C23C 122.7(9)
C24C C23C C22C 125.5(9)
C24C C23C S2C 109.1(7)
C22C C23C S2C 125.1(7)
C23C C24C C25C 114.2(9)
C23C C24C H24C 122.9
C25C C24C H24C 122.9
C26C C25C C24C 112.0(9)
C26C C25C H25C 124.0
C24C C25C H25C 124.0
C25C C26C C7D 129.8(9)
C25C C26C S2C 110.7(7)
C7D C26C S2C 119.4(7)
C26C S2C C23C 93.9(5)
C31C C3C C2C 117.4(9)
C31C C3C C4C 122.9(9)
C2C C3C C4C 119.7(9)
C3C C31C C32C 123.5(9)
C3C C31C H31C 118.2
C32C C31C H31C 118.2
O33C C32C C31C 124.6(9)
O33C C32C C22C 115.8(8)
C31C C32C C22C 119.6(9)
C32C O33C C34C 118.0(7)
O33C C34C C35C 106.3(8)
O33C C34C H34E 110.5
C35C C34C H34E 110.5
O33C C34C H34F 110.5
C35C C34C H34F 110.5
H34E C34C H34F 108.7
C36C C35C C34C 116.9(9)
C36C C35C H35E 108.1
C34C C35C H35E 108.1
C36C C35C H35F 108.1
C34C C35C H35F 108.1
H35E C35C H35F 107.3
C35C C36C C37C 112.8(11)
C35C C36C H36E 109.0
C37C C36C H36E 109.0
C35C C36C H36F 109.0
C37C C36C H36F 109.0
H36E C36C H36F 107.8
C38C C37C C36C 111.6(15)
C38C C37C H37A 109.3
C36C C37C H37A 109.3
C38C C37C H37B 109.3
C36C C37C H37B 109.3
H37A C37C H37B 108.0
C37C C38C C39C 116(2)
C37C C38C H38A 108.4
C39C C38C H38A 108.3
C37C C38C H38B 108.4
C39C C38C H38B 108.4
H38A C38C H38B 107.4
C38C C39C H39A 109.5
C38C C39C H39B 109.5
H39A C39C H39B 109.5
C38C C39C H39C 109.5
H39A C39C H39C 109.5
H39B C39C H39C 109.5
C5C C4C C41C 118.8(9)
C5C C4C C3C 119.8(9)
C41C C4C C3C 121.3(9)
C42C C41C C4C 120.4(11)
C42C C41C H41C 119.8
C4C C41C H41C 119.8
C52C C42C C41C 120.8(11)
C52C C42C O43C 120.1(11)
C41C C42C O43C 118.9(11)
C44C O43C C42C 118.3(13)
O43C C44C C45C 111.3(16)
O43C C44C H44E 109.4
C45C C44C H44E 109.4
O43C C44C H44F 109.4
C45C C44C H44F 109.4
H44E C44C H44F 108.0
C46C C45C C44C 110.1(17)
C46C C45C H45E 109.6
C44C C45C H45E 109.6
C46C C45C H45F 109.6
C44C C45C H45F 109.6
H45E C45C H45F 108.1
C45C C46C C47C 128(2)
C45C C46C H46E 105.3
C47C C46C H46E 105.3
C45C C46C H46F 105.3
C47C C46C H46F 105.4
H46E C46C H46F 106.0
C48C C47C C46C 104(4)
C47C C48C C49C 101(4)
C4C C5C C51C 120.3(9)
C4C C5C C6C 121.8(9)
C51C C5C C6C 117.6(9)
C52C C51C C5C 118.7(10)
C52C C51C H51C 120.6
C5C C51C H51C 120.6
C42C C52C O53C 115.8(11)
C42C C52C C51C 120.8(11)
O53C C52C C51C 123.4(11)
C54C O53C C52C 119.5(10)
O53C C54C C55C 109.2(12)
O53C C54C H54E 109.9
C55C C54C H54E 109.8
O53C C54C H54F 109.8
C55C C54C H54F 109.8
H54E C54C H54F 108.3
C56C C55C C54C 107.5(15)
C56C C55C H55E 110.2
C54C C55C H55E 110.2
C56C C55C H55F 110.2
C54C C55C H55F 110.2
H55E C55C H55F 108.5
C55C C56C C57C 104.8(18)
C55C C56C H56E 110.8
C57C C56C H56E 110.8
C55C C56C H56F 110.8
C57C C56C H56F 110.8
H56E C56C H56F 108.9
C56C C57C C58C 104(2)
C57C C58C C59C 89(3)
C61C C6C C1C 118.1(9)
C61C C6C C5C 123.8(9)
C1C C6C C5C 118.1(9)
C62C C61C C6C 122.5(10)
C62C C61C H61C 118.7
C6C C61C H61C 118.7
C61C C62C O63C 125.6(9)
C61C C62C C12C 120.6(9)
O63C C62C C12C 113.8(8)
C62C O63C C64C 118.8(7)
O63C C64C C65C 105.9(9)
O63C C64C H64E 110.6
C65C C64C H64E 110.6
O63C C64C H64F 110.6
C65C C64C H64F 110.6
H64E C64C H64F 108.7
C64C C65C C66C 113.3(10)
C64C C65C H65E 108.9
C66C C65C H65E 108.9
C64C C65C H65F 108.9
C66C C65C H65F 108.9
H65E C65C H65F 107.7
C65C C66C C67C 111.1(10)
C65C C66C H66E 109.4
C67C C66C H66E 109.4
C65C C66C H66F 109.4
C67C C66C H66F 109.4
H66E C66C H66F 108.0
C68C C67C C66C 114.1(12)
C68C C67C H67E 108.7
C66C C67C H67E 108.7
C68C C67C H67F 108.7
C66C C67C H67F 108.7
H67E C67C H67F 107.6
C67C C68C C69C 110.7(15)
C67C C68C H68E 109.5
C69C C68C H68E 109.5
C67C C68C H68F 109.5
C69C C68C H68F 109.5
H68E C68C H68F 108.1
C68C C69C H69G 109.5
C68C C69C H69H 109.5
H69G C69C H69H 109.5
C68C C69C H69I 109.5
H69G C69C H69I 109.5
H69H C69C H69I 109.5
C71C C7C C26D 111.5(10)
C71C C7C C16C 112.2(9)
C26D C7C C16C 112.5(9)
C71C C7C H7C 106.7
C26D C7C H7C 106.7
C16C C7C H7C 106.7
C72C C71C C76C 114.0(14)
C72C C71C C7C 123.1(13)
C76C C71C C7C 122.9(13)
C71C C72C C73C 126.4(15)
C71C C72C H72C 116.8
C73C C72C H72C 116.8
C72C C73C C74C 113.8(18)
C72C C73C H73C 123.1
C74C C73C H73C 123.1
C75C C74C C73C 123(2)
C75C C74C H74C 118.3
C73C C74C H74C 118.3
C74C C75C C76C 125(3)
C74C C75C H75C 117.4
C76C C75C H75C 117.4
C75C C76C C71C 116.9(18)
C75C C76C H76C 121.6
C71C C76C H76C 121.6
C11D C1D C6D 117.4(8)
C11D C1D C2D 122.8(8)
C6D C1D C2D 119.7(8)
C12D C11D C1D 124.6(8)
C12D C11D H11D 117.7
C1D C11D H11D 117.7
C11D C12D C62D 117.2(8)
C11D C12D C13D 120.0(8)
C62D C12D C13D 122.7(8)
C14D C13D C12D 129.5(8)
C14D C13D S1D 110.2(7)
C12D C13D S1D 120.1(7)
C13D C14D C15D 113.5(9)
C13D C14D H14D 123.2
C15D C14D H14D 123.2
C16D C15D C14D 112.7(9)
C16D C15D H15D 123.6
C14D C15D H15D 123.6
C15D C16D C7D 127.5(9)
C15D C16D S1D 110.3(7)
C7D C16D S1D 121.7(7)
C13D S1D C16D 93.3(5)
C21D C2D C3D 118.2(8)
C21D C2D C1D 120.5(8)
C3D C2D C1D 121.2(8)
C22D C21D C2D 124.7(8)
C22D C21D H21D 117.6
C2D C21D H21D 117.6
C21D C22D C32D 114.6(8)
C21D C22D C23D 122.1(8)
C32D C22D C23D 123.3(8)
C24D C23D C22D 127.4(9)
C24D C23D S2D 110.2(7)
C22D C23D S2D 122.3(7)
C23D C24D C25D 112.6(9)
C23D C24D H24D 123.7
C25D C24D H24D 123.7
C26D C25D C24D 114.5(10)
C26D C25D H25D 122.8
C24D C25D H25D 122.8
C25D C26D C7C 133.6(9)
C25D C26D S2D 109.8(7)
C7C C26D S2D 116.3(7)
C23D S2D C26D 92.9(5)
C31D C3D C2D 117.6(8)
C31D C3D C4D 124.1(8)
C2D C3D C4D 118.3(8)
C32D C31D C3D 123.0(9)
C32D C31D H31D 118.5
C3D C31D H31D 118.5
C31D C32D O33D 126.1(8)
C31D C32D C22D 121.8(9)
O33D C32D C22D 112.0(8)
C32D O33D C34D 118.5(7)
O33D C34D C35D 104.5(8)
O33D C34D H34G 110.8
C35D C34D H34G 110.8
O33D C34D H34H 110.8
C35D C34D H34H 110.8
H34G C34D H34H 108.9
C36D C35D C34D 112.7(9)
C36D C35D H35G 109.1
C34D C35D H35G 109.1
C36D C35D H35H 109.1
C34D C35D H35H 109.1
H35G C35D H35H 107.8
C35D C36D C37D 112.1(11)
C35D C36D H36G 109.2
C37D C36D H36G 109.2
C35D C36D H36H 109.2
C37D C36D H36H 109.2
H36G C36D H36H 107.9
C36D C37D C38D 109.0(14)
C36D C37D H37G 109.9
C38D C37D H37G 109.9
C36D C37D H37H 109.9
C38D C37D H37H 109.9
H37G C37D H37H 108.3
C39D C38D C37D 118.4(18)
C39D C38D H38G 107.7
C37D C38D H38G 107.7
C39D C38D H38H 107.7
C37D C38D H38H 107.7
H38G C38D H38H 107.1
C38D C39D H39J 109.4
C38D C39D H39K 109.5
H39J C39D H39K 109.5
C38D C39D H39L 109.5
H39J C39D H39L 109.5
H39K C39D H39L 109.5
C5D C4D C41D 118.0(8)
C5D C4D C3D 122.1(8)
C41D C4D C3D 119.9(8)
C42D C41D C4D 120.5(9)
C42D C41D H41D 119.7
C4D C41D H41D 119.7
C41D C42D C52D 121.3(10)
C41D C42D O43D 116.7(9)
C52D C42D O43D 121.9(9)
C42D O43D C44D 117.1(9)
O43D C44D C45D 119.1(14)
O43D C44D H44G 107.5
C45D C44D H44G 107.5
O43D C44D H44H 107.5
C45D C44D H44H 107.6
H44G C44D H44H 107.0
C46D C45D C44D 125(2)
C46D C45D H45G 106.2
C44D C45D H45G 106.2
C46D C45D H45H 106.2
C44D C45D H45H 106.2
H45G C45D H45H 106.4
C45D C46D C47D 134(2)
C45D C46D H46G 103.7
C47D C46D H46G 103.6
C45D C46D H46H 103.6
C47D C46D H46H 103.6
H46G C46D H46H 105.3
C48D C47D C46D 96(2)
C48D C47D H47G 112.4
C46D C47D H47G 112.5
C48D C47D H47H 112.5
C46D C47D H47H 112.5
H47G C47D H47H 110.0
C49D C48D C47D 136(3)
C49D C48D H48G 103.2
C47D C48D H48G 103.2
C49D C48D H48H 103.2
C47D C48D H48H 103.2
H48G C48D H48H 105.2
C48D C49D H49J 109.5
C48D C49D H49K 109.5
H49J C49D H49K 109.5
C48D C49D H49L 109.5
H49J C49D H49L 109.5
H49K C49D H49L 109.5
C51D C5D C4D 119.5(8)
C51D C5D C6D 120.4(8)
C4D C5D C6D 120.0(8)
C52D C51D C5D 122.0(10)
C52D C51D H51D 119.0
C5D C51D H51D 119.0
O53D C52D C42D 116.3(9)
O53D C52D C51D 125.2(9)
C42D C52D C51D 118.5(10)
C52D O53D C54D 119.6(7)
O53D C54D C55D 102.5(11)
O53D C54D H54G 111.3
C55D C54D H54G 111.3
O53D C54D H54H 111.3
C55D C54D H54H 111.3
H54G C54D H54H 109.2
C54D C55D C56D 112.4(15)
C54D C55D H55G 109.1
C56D C55D H55G 109.1
C54D C55D H55H 109.1
C56D C55D H55H 109.1
H55G C55D H55H 107.8
C57D C56D C55D 116.6(19)
C57D C56D H56G 108.1
C55D C56D H56G 108.1
C57D C56D H56H 108.1
C55D C56D H56H 108.1
H56G C56D H56H 107.3
C56D C57D C58D 110(2)
C56D C57D H57G 109.7
C58D C57D H57G 109.7
C56D C57D H57H 109.7
C58D C57D H57H 109.7
H57G C57D H57H 108.2
C57D C58D C59D 109(3)
C57D C58D H58G 109.8
C59D C58D H58G 109.8
C57D C58D H58H 109.8
C59D C58D H58H 109.8
H58G C58D H58H 108.3
C58D C59D H59J 109.5
C58D C59D H59K 109.5
H59J C59D H59K 109.5
C58D C59D H59L 109.5
H59J C59D H59L 109.5
H59K C59D H59L 109.5
C95D C96D C97D 109(3)
C96D C97D C98D 106(4)
C61D C6D C1D 118.5(8)
C61D C6D C5D 123.0(8)
C1D C6D C5D 118.5(8)
C62D C61D C6D 121.9(9)
C62D C61D H61D 119.1
C6D C61D H61D 119.0
O63D C62D C61D 123.1(8)
O63D C62D C12D 116.5(8)
C61D C62D C12D 120.3(9)
C62D O63D C64D 119.3(7)
O63D C64D C65D 106.9(7)
O63D C64D H64G 110.3
C65D C64D H64G 110.3
O63D C64D H64H 110.3
C65D C64D H64H 110.3
H64G C64D H64H 108.6
C66D C65D C64D 114.1(8)
C66D C65D H65G 108.7
C64D C65D H65G 108.7
C66D C65D H65H 108.7
C64D C65D H65H 108.7
H65G C65D H65H 107.6
C67D C66D C65D 114.6(14)
C67D C66D H66G 108.6
C65D C66D H66G 108.6
C67D C66D H66H 108.6
C65D C66D H66H 108.6
H66G C66D H66H 107.6
C66D C67D C68D 115(2)
C66D C67D H67G 108.6
C68D C67D H67G 108.6
C66D C67D H67H 108.6
C68D C67D H67H 108.6
H67G C67D H67H 107.5
C69D C68D C67D 111(2)
C69D C68D H68G 109.5
C67D C68D H68G 109.5
C69D C68D H68H 109.5
C67D C68D H68H 109.5
H68G C68D H68H 108.1
C68D C69D H69J 109.5
C68D C69D H69K 109.5
H69J C69D H69K 109.5
C68D C69D H69L 109.5
H69J C69D H69L 109.5
H69K C69D H69L 109.5
C68E C67E C69F 18(4)
C69F C68E C67E 120(10)
C69F C68E C68F 28(10)
C67E C68E C68F 107(4)
C69F C68E C69E 95(10)
C67E C68E C69E 117(4)
C68F C68E C69E 122(5)
C68E C69E C69F 21(3)
C69F C68F C68E 17(6)
C68E C69F C68F 136(10)
C68E C69F C69E 65(10)
C68F C69F C69E 157(9)
C68E C69F C67E 43(9)
C68F C69F C67E 110(8)
C69E C69F C67E 92(5)
C71D C7D C16D 110.0(9)
C71D C7D C26C 111.3(8)
C16D C7D C26C 114.7(8)
C71D C7D H7D 106.8
C16D C7D H7D 106.8
C26C C7D H7D 106.8
C72D C71D C76D 115.1(12)
C72D C71D C7D 122.9(11)
C76D C71D C7D 121.6(10)
C71D C72D C73D 124.3(13)
C71D C72D H72D 117.9
C73D C72D H72D 117.9
C74D C73D C72D 120.3(14)
C74D C73D H73D 119.8
C72D C73D H73D 119.8
C75D C74D C73D 117.5(15)
C75D C74D H74D 121.3
C73D C74D H74D 121.3
C74D C75D C76D 122.7(14)
C74D C75D H75D 118.7
C76D C75D H75D 118.7
C75D C76D C71D 120.0(12)
C75D C76D H76D 120.0
C71D C76D H76D 120.0

loop_
_geom_bond_atom_site_label_1
_geom_bond_atom_site_label_2
_geom_bond_distance
C1A C11A 1.397(13)
C1A C6A 1.434(13)
C1A C2A 1.439(13)
C11A C12A 1.374(12)
C11A H11A 0.9300
C12A C62A 1.421(13)
C12A C13A 1.449(13)
C13A C14A 1.350(13)
C13A S1A 1.707(10)
C14A C15A 1.452(14)
C14A H14A 0.9300
C15A C16A 1.367(14)
C15A H15A 0.9300
C16A C7A 1.504(14)
C16A S1A 1.679(11)
C2A C21A 1.405(12)
C2A C3A 1.444(13)
C21A C22A 1.358(12)
C21A H21A 0.9300
C22A C32A 1.420(13)
C22A C23A 1.458(12)
C23A C24A 1.370(13)
C23A S2A 1.726(10)
C24A C25A 1.424(13)
C24A H24A 0.9300
C25A C26A 1.335(12)
C25A H25A 0.9300
C26A C7B 1.512(14)
C26A S2A 1.717(10)
C3A C31A 1.385(12)
C3A C4A 1.473(13)
C31A C32A 1.367(12)
C31A H31A 0.9300
C32A O33A 1.381(11)
O33A C34A 1.430(11)
C34A C35A 1.476(13)
C34A H34A 0.9700
C34A H34B 0.9700
C35A C36A 1.487(16)
C35A H35A 0.9700
C35A H35B 0.9700
C36A C37A 1.62(2)
C36A H36A 0.9700
C36A H36B 0.9700
C37A C39A 1.54(5)
C37A C38A 1.62(6)
C4A C5A 1.350(12)
C4A C41A 1.418(13)
C41A C42A 1.398(13)
C41A H41A 0.9300
C42A C52A 1.299(13)
C42A O43A 1.398(12)
O43A C44A 1.412(13)
C44A C45A 1.562(19)
C44A H44A 0.9700
C44A H44B 0.9700
C45A C46A 1.49(2)
C45A H45A 0.9700
C45A H45B 0.9700
C46A C47A 1.58(2)
C46A H46A 0.9700
C46A H46B 0.9700
C47A C48A 1.383(18)
C47A H47A 0.9700
C47A H47B 0.9700
C48A C49A 1.589(17)
C48A H48A 0.9700
C48A H48B 0.9700
C49A H49A 0.9600
C49A H49B 0.9600
C49A H49C 0.9600
C95A C96A 1.41(7)
C5A C51A 1.434(13)
C5A C6A 1.449(13)
C51A C52A 1.380(13)
C51A H51A 0.9300
C52A O53A 1.382(12)
O53A C54A 1.343(13)
C54A C55A 1.491(15)
C54A H54A 0.9700
C54A H54B 0.9700
C55A C56A 1.447(15)
C55A H55A 0.9700
C55A H55B 0.9700
C56A C57A 1.574(15)
C56A H56A 0.9700
C56A H56B 0.9700
C57A C58A 1.450(16)
C57A H57A 0.9700
C57A H57B 0.9700
C58A C59A 1.511(17)
C58A H58A 0.9700
C58A H58B 0.9700
C59A H59A 0.9600
C59A H59B 0.9600
C59A H59C 0.9600
C6A C61A 1.385(13)
C61A C62A 1.382(13)
C61A H61A 0.9300
C62A O63A 1.352(11)
O63A C64A 1.428(13)
C64A C65A 1.525(16)
C64A H64A 0.9700
C64A H64B 0.9700
C65A C66A 1.48(2)
C65A H65A 0.9700
C65A H65B 0.9700
C66A C67A 1.65(4)
C66A H66A 0.9700
C66A H66B 0.9700
C67A C68A 1.86(6)
C7A C26B 1.542(14)
C7A C71A 1.584(15)
C7A H7A 0.9800
C71A C76A 1.332(13)
C71A C72A 1.417(14)
C72A C73A 1.386(15)
C72A H72A 0.9300
C73A C74A 1.328(14)
C73A H73A 0.9300
C74A C75A 1.372(14)
C74A H74A 0.9300
C75A C76A 1.335(14)
C75A H75A 0.9300
C76A H76A 0.9300
C77A C78A 1.66(9)
C1B C6B 1.385(11)
C1B C11B 1.424(12)
C1B C2B 1.449(12)
C11B C12B 1.364(12)
C11B H11B 0.9300
C12B C62B 1.404(12)
C12B C13B 1.492(13)
C13B C14B 1.369(13)
C13B S1B 1.716(10)
C14B C15B 1.404(13)
C14B H14B 0.9300
C15B C16B 1.383(13)
C15B H15B 0.9300
C16B C7B 1.522(14)
C16B S1B 1.702(11)
C2B C3B 1.378(11)
C2B C21B 1.403(11)
C21B C22B 1.380(12)
C21B H21B 0.9300
C22B C32B 1.406(12)
C22B C23B 1.491(12)
C23B C24B 1.369(12)
C23B S2B 1.731(9)
C24B C25B 1.414(13)
C24B H24B 0.9300
C25B C26B 1.359(13)
C25B H25B 0.9300
C26B S2B 1.711(11)
C3B C31B 1.395(12)
C3B C4B 1.503(12)
C31B C32B 1.373(12)
C31B H31B 0.9300
C32B O33B 1.362(10)
O33B C34B 1.422(11)
C34B C35B 1.514(13)
C34B H34C 0.9700
C34B H34D 0.9700
C35B C36B 1.465(16)
C35B H35C 0.9700
C35B H35D 0.9700
C36B C37B 1.59(2)
C36B H36C 0.9700
C36B H36D 0.9700
C37B C38B 1.53(3)
C38B C39B 1.85(4)
C4B C5B 1.395(12)
C4B C41B 1.417(12)
C41B C42B 1.390(12)
C41B H41B 0.9300
C42B O43B 1.363(11)
C42B C52B 1.409(12)
O43B C44B 1.424(12)
C44B C45B 1.597(19)
C44B H44C 0.9700
C44B H44D 0.9700
C45B C46B 1.34(2)
C45B H45C 0.9700
C45B H45D 0.9700
C46B C47B 1.59(3)
C46B H46C 0.9700
C46B H46D 0.9700
C47B C48B 1.63(3)
C47B H47C 0.9700
C47B H47D 0.9700
C48B C49B 1.69(3)
C48B H48C 0.9700
C48B H48D 0.9700
C49B H49D 0.9600
C49B H49E 0.9600
C49B H49F 0.9600
C97B C98B 1.61(6)
C5B C51B 1.395(12)
C5B C6B 1.465(12)
C51B C52B 1.385(12)
C51B H51B 0.9300
C52B O53B 1.365(11)
O53B C54B 1.438(11)
C54B C55B 1.488(13)
C54B H54C 0.9700
C54B H54D 0.9700
C55B C56B 1.540(13)
C55B H55C 0.9700
C55B H55D 0.9700
C56B C57B 1.502(13)
C56B H56C 0.9700
C56B H56D 0.9700
C57B C58B 1.493(14)
C57B H57C 0.9700
C57B H57D 0.9700
C58B C59B 1.546(15)
C58B H58C 0.9700
C58B H58D 0.9700
C59B H59D 0.9600
C59B H59E 0.9600
C59B H59F 0.9600
C6B C61B 1.422(12)
C61B C62B 1.359(12)
C61B H61B 0.9300
C62B O63B 1.376(10)
O63B C64B 1.436(12)
C64B C65B 1.515(16)
C64B H64C 0.9700
C64B H64D 0.9700
C65B C66B 1.46(2)
C65B H65C 0.9700
C65B H65D 0.9700
C66B C67B 1.63(3)
C66B H66C 0.9700
C66B H66D 0.9700
C67B C68B 1.67(6)
C68B C69B 1.24(8)
C7B C71B 1.499(16)
C7B H7B 0.9800
C71B C72B 1.352(18)
C71B C76B 1.395(18)
C72B C73B 1.43(2)
C72B H72B 0.9300
C73B C74B 1.39(2)
C73B H73B 0.9300
C74B C75B 1.35(3)
C74B H74B 0.9300
C75B C76B 1.45(2)
C75B H75B 0.9300
C76B H76B 0.9300
C1C C11C 1.373(12)
C1C C6C 1.440(12)
C1C C2C 1.471(12)
C11C C12C 1.371(12)
C11C H11C 0.9300
C12C C62C 1.449(13)
C12C C13C 1.466(13)
C13C C14C 1.381(13)
C13C S1C 1.717(10)
C14C C15C 1.375(13)
C14C H14C 0.9300
C15C C16C 1.355(13)
C15C H15C 0.9300
C16C C7C 1.521(14)
C16C S1C 1.727(11)
C2C C3C 1.401(12)
C2C C21C 1.430(12)
C21C C22C 1.354(11)
C21C H21C 0.9300
C22C C32C 1.403(12)
C22C C23C 1.468(12)
C23C C24C 1.371(12)
C23C S2C 1.717(9)
C24C C25C 1.437(13)
C24C H24C 0.9300
C25C C26C 1.361(12)
C25C H25C 0.9300
C26C C7D 1.525(13)
C26C S2C 1.716(9)
C3C C31C 1.378(12)
C3C C4C 1.452(13)
C31C C32C 1.394(13)
C31C H31C 0.9300
C32C O33C 1.382(11)
O33C C34C 1.445(11)
C34C C35C 1.496(13)
C34C H34E 0.9700
C34C H34F 0.9700
C35C C36C 1.486(14)
C35C H35E 0.9700
C35C H35F 0.9700
C36C C37C 1.498(16)
C36C H36E 0.9700
C36C H36F 0.9700
C37C C38C 1.47(2)
C37C H37A 0.9700
C37C H37B 0.9700
C38C C39C 1.55(3)
C38C H38A 0.9700
C38C H38B 0.9700
C39C H39A 0.9600
C39C H39B 0.9600
C39C H39C 0.9600
C4C C5C 1.381(13)
C4C C41C 1.409(13)
C41C C42C 1.393(14)
C41C H41C 0.9300
C42C C52C 1.366(14)
C42C O43C 1.415(14)
O43C C44C 1.275(19)
C44C C45C 1.53(2)
C44C H44E 0.9700
C44C H44F 0.9700
C45C C46C 1.43(2)
C45C H45E 0.9700
C45C H45F 0.9700
C46C C47C 1.59(4)
C46C H46E 0.9700
C46C H46F 0.9700
C47C C48C 1.32(5)
C48C C49C 1.78(5)
C5C C51C 1.441(13)
C5C C6C 1.471(13)
C51C C52C 1.389(14)
C51C H51C 0.9300
C52C O53C 1.370(13)
O53C C54C 1.326(15)
C54C C55C 1.565(18)
C54C H54E 0.9700
C54C H54F 0.9700
C55C C56C 1.43(2)
C55C H55E 0.9700
C55C H55F 0.9700
C56C C57C 1.65(3)
C56C H56E 0.9700
C56C H56F 0.9700
C57C C58C 1.72(4)
C58C C59C 1.79(6)
C6C C61C 1.388(12)
C61C C62C 1.355(12)
C61C H61C 0.9300
C62C O63C 1.360(11)
O63C C64C 1.446(11)
C64C C65C 1.493(14)
C64C H64E 0.9700
C64C H64F 0.9700
C65C C66C 1.496(15)
C65C H65E 0.9700
C65C H65F 0.9700
C66C C67C 1.521(14)
C66C H66E 0.9700
C66C H66F 0.9700
C67C C68C 1.51(2)
C67C H67E 0.9700
C67C H67F 0.9700
C68C C69C 1.78(3)
C68C H68E 0.9700
C68C H68F 0.9700
C69C H69G 0.9600
C69C H69H 0.9600
C69C H69I 0.9600
C7C C71C 1.455(15)
C7C C26D 1.516(13)
C7C H7C 0.9800
C71C C72C 1.353(16)
C71C C76C 1.442(19)
C72C C73C 1.377(19)
C72C H72C 0.9300
C73C C74C 1.41(2)
C73C H73C 0.9300
C74C C75C 1.18(2)
C74C H74C 0.9300
C75C C76C 1.40(2)
C75C H75C 0.9300
C76C H76C 0.9300
C1D C11D 1.394(12)
C1D C6D 1.441(12)
C1D C2D 1.451(12)
C11D C12D 1.387(12)
C11D H11D 0.9300
C12D C62D 1.410(12)
C12D C13D 1.491(12)
C13D C14D 1.359(12)
C13D S1D 1.703(9)
C14D C15D 1.433(13)
C14D H14D 0.9300
C15D C16D 1.349(12)
C15D H15D 0.9300
C16D C7D 1.496(13)
C16D S1D 1.728(10)
C2D C21D 1.400(12)
C2D C3D 1.405(11)
C21D C22D 1.394(11)
C21D H21D 0.9300
C22D C32D 1.424(12)
C22D C23D 1.431(12)
C23D C24D 1.371(12)
C23D S2D 1.716(10)
C24D C25D 1.412(12)
C24D H24D 0.9300
C25D C26D 1.345(13)
C25D H25D 0.9300
C26D S2D 1.729(10)
C3D C31D 1.403(11)
C3D C4D 1.448(12)
C31D C32D 1.343(12)
C31D H31D 0.9300
C32D O33D 1.374(10)
O33D C34D 1.439(11)
C34D C35D 1.562(13)
C34D H34G 0.9700
C34D H34H 0.9700
C35D C36D 1.475(14)
C35D H35G 0.9700
C35D H35H 0.9700
C36D C37D 1.586(17)
C36D H36G 0.9700
C36D H36H 0.9700
C37D C38D 1.64(2)
C37D H37G 0.9700
C37D H37H 0.9700
C38D C39D 1.51(2)
C38D H38G 0.9700
C38D H38H 0.9700
C39D H39J 0.9600
C39D H39K 0.9600
C39D H39L 0.9600
C4D C5D 1.398(12)
C4D C41D 1.432(12)
C41D C42D 1.369(12)
C41D H41D 0.9300
C42D C52D 1.385(13)
C42D O43D 1.396(11)
O43D C44D 1.399(15)
C44D C45D 1.46(2)
C44D H44G 0.9700
C44D H44H 0.9700
C45D C46D 1.26(3)
C45D H45G 0.9700
C45D H45H 0.9700
C46D C47D 1.46(3)
C46D H46G 0.9700
C46D H46H 0.9700
C47D C48D 1.45(3)
C47D H47G 0.9700
C47D H47H 0.9700
C48D C49D 1.22(3)
C48D H48G 0.9700
C48D H48H 0.9700
C49D H49J 0.9600
C49D H49K 0.9600
C49D H49L 0.9600
C85D C86D 1.39(4)
C88D C89D 1.53(5)
C5D C51D 1.392(12)
C5D C6D 1.459(12)
C51D C52D 1.387(13)
C51D H51D 0.9300
C52D O53D 1.365(11)
O53D C54D 1.414(11)
C54D C55D 1.45(2)
C54D H54G 0.9700
C54D H54H 0.9700
C55D C56D 1.60(3)
C55D H55G 0.9700
C55D H55H 0.9700
C56D C57D 1.51(3)
C56D H56G 0.9700
C56D H56H 0.9700
C57D C58D 1.51(4)
C57D H57G 0.9700
C57D H57H 0.9700
C58D C59D 1.73(5)
C58D H58G 0.9700
C58D H58H 0.9700
C59D H59J 0.9600
C59D H59K 0.9600
C59D H59L 0.9600
C95D C96D 1.31(5)
C96D C97D 1.88(5)
C97D C98D 1.99(9)
C6D C61D 1.399(11)
C61D C62D 1.397(12)
C61D H61D 0.9300
C62D O63D 1.364(10)
O63D C64D 1.422(10)
C64D C65D 1.503(12)
C64D H64G 0.9700
C64D H64H 0.9700
C65D C66D 1.499(13)
C65D H65G 0.9700
C65D H65H 0.9700
C66D C67D 1.50(3)
C66D H66G 0.9700
C66D H66H 0.9700
C67D C68D 1.56(4)
C67D H67G 0.9700
C67D H67H 0.9700
C68D C69D 1.52(3)
C68D H68G 0.9700
C68D H68H 0.9700
C69D H69J 0.9600
C69D H69K 0.9600
C69D H69L 0.9600
C67E C68E 1.46(6)
C67E C69F 1.87(10)
C68E C69F 0.66(10)
C68E C68F 1.60(10)
C68E C69E 1.68(6)
C69E C69F 1.86(10)
C68F C69F 1.06(9)
C7D C71D 1.467(14)
C7D H7D 0.9800
C71D C72D 1.353(14)
C71D C76D 1.430(15)
C72D C73D 1.395(17)
C72D H72D 0.9300
C73D C74D 1.383(17)
C73D H73D 0.9300
C74D C75D 1.350(16)
C74D H74D 0.9300
C75D C76D 1.411(16)
C75D H75D 0.9300
C76D H76D 0.9300
C77D C78D 1.31(5)

loop_
_geom_torsion_atom_site_label_1
_geom_torsion_atom_site_label_2
_geom_torsion_atom_site_label_3
_geom_torsion_atom_site_label_4
_geom_torsion
C6A C1A C11A C12A 2.1(16)
C2A C1A C11A C12A -177.5(10)
C1A C11A C12A C62A -0.9(16)
C1A C11A C12A C13A -177.6(9)
C11A C12A C13A C14A -145.1(12)
C62A C12A C13A C14A 38.5(17)
C11A C12A C13A S1A 28.1(14)
C62A C12A C13A S1A -148.2(9)
C12A C13A C14A C15A 176.3(10)
S1A C13A C14A C15A 2.5(12)
C13A C14A C15A C16A -1.9(14)
C14A C15A C16A C7A 170.4(10)
C14A C15A C16A S1A 0.4(13)
C15A C16A S1A C13A 0.9(9)
C7A C16A S1A C13A -169.6(9)
C14A C13A S1A C16A -2.0(9)
C12A C13A S1A C16A -176.5(9)
C11A C1A C2A C21A -0.3(15)
C6A C1A C2A C21A -179.9(9)
C11A C1A C2A C3A -179.0(9)
C6A C1A C2A C3A 1.4(15)
C1A C2A C21A C22A 179.3(10)
C3A C2A C21A C22A -1.9(15)
C2A C21A C22A C32A 2.2(15)
C2A C21A C22A C23A -178.5(9)
C21A C22A C23A C24A 28.4(16)
C32A C22A C23A C24A -152.4(11)
C21A C22A C23A S2A -147.4(8)
C32A C22A C23A S2A 31.8(14)
C22A C23A C24A C25A -175.8(9)
S2A C23A C24A C25A 0.5(11)
C23A C24A C25A C26A 1.7(13)
C24A C25A C26A C7B -175.4(11)
C24A C25A C26A S2A -3.1(12)
C25A C26A S2A C23A 2.9(9)
C7B C26A S2A C23A 176.3(9)
C24A C23A S2A C26A -1.9(8)
C22A C23A S2A C26A 174.6(9)
C21A C2A C3A C31A 1.9(13)
C1A C2A C3A C31A -179.3(9)
C21A C2A C3A C4A -177.9(8)
C1A C2A C3A C4A 0.9(14)
C2A C3A C31A C32A -2.6(15)
C4A C3A C31A C32A 177.1(9)
C3A C31A C32A O33A -178.3(9)
C3A C31A C32A C22A 3.1(16)
C21A C22A C32A C31A -2.7(14)
C23A C22A C32A C31A 178.1(9)
C21A C22A C32A O33A 178.5(8)
C23A C22A C32A O33A -0.7(14)
C31A C32A O33A C34A -4.0(14)
C22A C32A O33A C34A 174.8(8)
C32A O33A C34A C35A -177.1(8)
O33A C34A C35A C36A -72.3(12)
C34A C35A C36A C37A 177.3(11)
C35A C36A C37A C39A -69(3)
C35A C36A C37A C38A 168(2)
C31A C3A C4A C5A 177.4(10)
C2A C3A C4A C5A -2.9(14)
C31A C3A C4A C41A -2.2(15)
C2A C3A C4A C41A 177.5(9)
C5A C4A C41A C42A 1.0(15)
C3A C4A C41A C42A -179.3(9)
C4A C41A C42A C52A 0.0(16)
C4A C41A C42A O43A -179.4(9)
C52A C42A O43A C44A 177.5(11)
C41A C42A O43A C44A -3.1(16)
C42A O43A C44A C45A -173.0(10)
O43A C44A C45A C46A 178.1(12)
C44A C45A C46A C47A 177.8(13)
C45A C46A C47A C48A 170.1(15)
C46A C47A C48A C49A 65.6(19)
C41A C4A C5A C51A -0.3(15)
C3A C4A C5A C51A -180.0(9)
C41A C4A C5A C6A -178.0(9)
C3A C4A C5A C6A 2.3(16)
C4A C5A C51A C52A -1.4(15)
C6A C5A C51A C52A 176.4(10)
C41A C42A C52A C51A -1.8(18)
O43A C42A C52A C51A 177.7(10)
C41A C42A C52A O53A 177.6(9)
O43A C42A C52A O53A -3.0(16)
C5A C51A C52A C42A 2.5(17)
C5A C51A C52A O53A -176.8(10)
C42A C52A O53A C54A -169.9(11)
C51A C52A O53A C54A 9.5(18)
C52A O53A C54A C55A 173.6(10)
O53A C54A C55A C56A 54.2(15)
C54A C55A C56A C57A -179.2(10)
C55A C56A C57A C58A -174.5(11)
C56A C57A C58A C59A 174.0(11)
C11A C1A C6A C61A -1.7(14)
C2A C1A C6A C61A 177.8(9)
C11A C1A C6A C5A 178.3(9)
C2A C1A C6A C5A -2.1(14)
C4A C5A C6A C61A -179.7(10)
C51A C5A C6A C61A 2.6(16)
C4A C5A C6A C1A 0.2(15)
C51A C5A C6A C1A -177.5(9)
C1A C6A C61A C62A 0.4(16)
C5A C6A C61A C62A -179.7(10)
C6A C61A C62A O63A -177.6(10)
C6A C61A C62A C12A 0.7(17)
C11A C12A C62A O63A 178.0(9)
C13A C12A C62A O63A -5.5(15)
C11A C12A C62A C61A -0.5(15)
C13A C12A C62A C61A 176.0(10)
C61A C62A O63A C64A -6.8(16)
C12A C62A O63A C64A 174.8(9)
C62A O63A C64A C65A -174.3(10)
O63A C64A C65A C66A -61.6(16)
C64A C65A C66A C67A 161.1(17)
C65A C66A C67A C68A -162(4)
C15A C16A C7A C26B 115.2(13)
S1A C16A C7A C26B -75.9(12)
C15A C16A C7A C71A -120.4(12)
S1A C16A C7A C71A 48.6(12)
C16A C7A C71A C76A -108.2(12)
C26B C7A C71A C76A 17.7(15)
C16A C7A C71A C72A 65.8(13)
C26B C7A C71A C72A -168.4(9)
C76A C71A C72A C73A -2.7(16)
C7A C71A C72A C73A -177.1(10)
C71A C72A C73A C74A -0.1(17)
C72A C73A C74A C75A 1.4(18)
C73A C74A C75A C76A 0.2(17)
C72A C71A C76A C75A 4.5(17)
C7A C71A C76A C75A 178.3(10)
C74A C75A C76A C71A -3.3(18)
C6B C1B C11B C12B -1.9(14)
C2B C1B C11B C12B 176.8(9)
C1B C11B C12B C62B 2.0(14)
C1B C11B C12B C13B -179.1(9)
C11B C12B C13B C14B -150.5(11)
C62B C12B C13B C14B 28.4(16)
C11B C12B C13B S1B 26.1(13)
C62B C12B C13B S1B -155.1(8)
C12B C13B C14B C15B 176.3(9)
S1B C13B C14B C15B -0.6(11)
C13B C14B C15B C16B 1.1(13)
C14B C15B C16B C7B 172.5(10)
C14B C15B C16B S1B -1.1(12)
C15B C16B S1B C13B 0.6(9)
C7B C16B S1B C13B -172.9(9)
C14B C13B S1B C16B -0.1(8)
C12B C13B S1B C16B -177.3(8)
C6B C1B C2B C3B 0.9(14)
C11B C1B C2B C3B -177.8(8)
C6B C1B C2B C21B -178.6(8)
C11B C1B C2B C21B 2.8(14)
C3B C2B C21B C22B 1.5(14)
C1B C2B C21B C22B -179.1(9)
C2B C21B C22B C32B 1.7(14)
C2B C21B C22B C23B -179.0(8)
C21B C22B C23B C24B 21.9(14)
C32B C22B C23B C24B -158.8(10)
C21B C22B C23B S2B -152.3(8)
C32B C22B C23B S2B 26.9(13)
C22B C23B C24B C25B -172.8(9)
S2B C23B C24B C25B 2.1(11)
C23B C24B C25B C26B -1.7(13)
C24B C25B C26B C7A 171.2(10)
C24B C25B C26B S2B 0.5(12)
C16A C7A C26B C25B 20.7(16)
C71A C7A C26B C25B -102.6(13)
C16A C7A C26B S2B -169.3(8)
C71A C7A C26B S2B 67.4(11)
C25B C26B S2B C23B 0.6(8)
C7A C26B S2B C23B -171.2(8)
C24B C23B S2B C26B -1.5(8)
C22B C23B S2B C26B 173.5(8)
C21B C2B C3B C31B -2.8(13)
C1B C2B C3B C31B 177.7(8)
C21B C2B C3B C4B 175.1(8)
C1B C2B C3B C4B -4.4(13)
C2B C3B C31B C32B 0.9(14)
C4B C3B C31B C32B -177.0(8)
C3B C31B C32B O33B 179.2(9)
C3B C31B C32B C22B 2.4(14)
C21B C22B C32B O33B 179.2(8)
C23B C22B C32B O33B 0.0(13)
C21B C22B C32B C31B -3.7(14)
C23B C22B C32B C31B 177.1(9)
C31B C32B O33B C34B -0.5(14)
C22B C32B O33B C34B 176.4(8)
C32B O33B C34B C35B 179.7(8)
O33B C34B C35B C36B 67.0(12)
C34B C35B C36B C37B 177.1(12)
C35B C36B C37B C38B 77(2)
C36B C37B C38B C39B 169(2)
C2B C3B C4B C5B 4.1(13)
C31B C3B C4B C5B -178.0(9)
C2B C3B C4B C41B -175.4(8)
C31B C3B C4B C41B 2.6(13)
C5B C4B C41B C42B -1.4(14)
C3B C4B C41B C42B 178.0(8)
C4B C41B C42B O43B -178.9(9)
C4B C41B C42B C52B -1.0(14)
C41B C42B O43B C44B -27.8(14)
C52B C42B O43B C44B 154.2(9)
C42B O43B C44B C45B -139.6(11)
O43B C44B C45B C46B -45.7(19)
C44B C45B C46B C47B 172.2(15)
C45B C46B C47B C48B 178.5(19)
C46B C47B C48B C49B -179.8(17)
C41B C4B C5B C51B 2.9(14)
C3B C4B C5B C51B -176.5(8)
C41B C4B C5B C6B 179.1(8)
C3B C4B C5B C6B -0.3(13)
C4B C5B C51B C52B -2.1(14)
C6B C5B C51B C52B -178.2(9)
C5B C51B C52B O53B -179.8(9)
C5B C51B C52B C42B -0.3(14)
O43B C42B C52B O53B -0.4(13)
C41B C42B C52B O53B -178.6(8)
O43B C42B C52B C51B -180.0(8)
C41B C42B C52B C51B 1.8(14)
C51B C52B O53B C54B 2.7(14)
C42B C52B O53B C54B -176.8(8)
C52B O53B C54B C55B -177.3(8)
O53B C54B C55B C56B -68.5(11)
C54B C55B C56B C57B 179.6(8)
C55B C56B C57B C58B 173.4(9)
C56B C57B C58B C59B 179.9(9)
C11B C1B C6B C61B 0.7(13)
C2B C1B C6B C61B -178.0(9)
C11B C1B C6B C5B -178.3(8)
C2B C1B C6B C5B 3.0(13)
C51B C5B C6B C1B 172.9(9)
C4B C5B C6B C1B -3.2(14)
C51B C5B C6B C61B -6.1(14)
C4B C5B C6B C61B 177.8(9)
C1B C6B C61B C62B 0.2(14)
C5B C6B C61B C62B 179.2(9)
C6B C61B C62B O63B 178.9(9)
C6B C61B C62B C12B -0.1(14)
C11B C12B C62B C61B -1.0(14)
C13B C12B C62B C61B -179.9(9)
C11B C12B C62B O63B 180.0(8)
C13B C12B C62B O63B 1.1(13)
C61B C62B O63B C64B -8.5(14)
C12B C62B O63B C64B 170.5(9)
C62B O63B C64B C65B -174.1(9)
O63B C64B C65B C66B 53.7(17)
C64B C65B C66B C67B -165.3(14)
C65B C66B C67B C68B 167(3)
C66B C67B C68B C69B -108(6)
C25A C26A C7B C71B -132.1(13)
S2A C26A C7B C71B 56.0(13)
C25A C26A C7B C16B -6.4(18)
S2A C26A C7B C16B -178.3(8)
C15B C16B C7B C71B -96.3(13)
S1B C16B C7B C71B 76.4(12)
C15B C16B C7B C26A 134.3(11)
S1B C16B C7B C26A -53.1(14)
C26A C7B C71B C72B 41.9(17)
C16B C7B C71B C72B -87.3(15)
C26A C7B C71B C76B -137.1(13)
C16B C7B C71B C76B 93.7(15)
C76B C71B C72B C73B -2(2)
C7B C71B C72B C73B 178.6(14)
C71B C72B C73B C74B -2(3)
C72B C73B C74B C75B 5(3)
C73B C74B C75B C76B -5(4)
C72B C71B C76B C75B 3(2)
C7B C71B C76B C75B -177.8(14)
C74B C75B C76B C71B 0(3)
C6C C1C C11C C12C 1.5(14)
C2C C1C C11C C12C 179.9(9)
C1C C11C C12C C62C 0.5(14)
C1C C11C C12C C13C -174.7(9)
C11C C12C C13C C14C -156.4(11)
C62C C12C C13C C14C 28.6(16)
C11C C12C C13C S1C 23.6(13)
C62C C12C C13C S1C -151.3(8)
C12C C13C C14C C15C 177.8(10)
S1C C13C C14C C15C -2.3(11)
C13C C14C C15C C16C 2.9(14)
C14C C15C C16C C7C 176.1(10)
C14C C15C C16C S1C -2.1(12)
C14C C13C S1C C16C 0.9(8)
C12C C13C S1C C16C -179.1(8)
C15C C16C S1C C13C 0.7(8)
C7C C16C S1C C13C -177.7(9)
C11C C1C C2C C3C -174.0(9)
C6C C1C C2C C3C 4.4(14)
C11C C1C C2C C21C 7.9(14)
C6C C1C C2C C21C -173.7(9)
C3C C2C C21C C22C 0.4(14)
C1C C2C C21C C22C 178.6(9)
C2C C21C C22C C32C 0.0(14)
C2C C21C C22C C23C -179.1(9)
C21C C22C C23C C24C 19.5(15)
C32C C22C C23C C24C -159.5(10)
C21C C22C C23C S2C -153.4(8)
C32C C22C C23C S2C 27.6(14)
C22C C23C C24C C25C -174.0(9)
S2C C23C C24C C25C -0.1(11)
C23C C24C C25C C26C 1.8(13)
C24C C25C C26C C7D 173.8(9)
C24C C25C C26C S2C -2.6(11)
C25C C26C S2C C23C 2.2(8)
C7D C26C S2C C23C -174.7(8)
C24C C23C S2C C26C -1.1(8)
C22C C23C S2C C26C 172.7(8)
C21C C2C C3C C31C -1.9(14)
C1C C2C C3C C31C 179.9(9)
C21C C2C C3C C4C -179.9(9)
C1C C2C C3C C4C 1.9(14)
C2C C3C C31C C32C 3.2(15)
C4C C3C C31C C32C -178.8(10)
C3C C31C C32C O33C 176.8(9)
C3C C31C C32C C22C -2.9(16)
C21C C22C C32C O33C -178.5(8)
C23C C22C C32C O33C 0.5(14)
C21C C22C C32C C31C 1.2(14)
C23C C22C C32C C31C -179.8(9)
C31C C32C O33C C34C -5.8(14)
C22C C32C O33C C34C 173.9(9)
C32C O33C C34C C35C -173.7(8)
O33C C34C C35C C36C 65.3(12)
C34C C35C C36C C37C 179.2(11)
C35C C36C C37C C38C -178.7(14)
C36C C37C C38C C39C -178.9(17)
C31C C3C C4C C5C 172.6(10)
C2C C3C C4C C5C -9.5(15)
C31C C3C C4C C41C -5.7(16)
C2C C3C C4C C41C 172.2(10)
C5C C4C C41C C42C -2.6(16)
C3C C4C C41C C42C 175.7(10)
C4C C41C C42C C52C 0.6(18)
C4C C41C C42C O43C 176.4(10)
C52C C42C O43C C44C -107.8(17)
C41C C42C O43C C44C 76.3(18)
C42C O43C C44C C45C 164.3(12)
O43C C44C C45C C46C -66(2)
C44C C45C C46C C47C -172(3)
C45C C46C C47C C48C -74(4)
C46C C47C C48C C49C -173(2)
C41C C4C C5C C51C 3.1(15)
C3C C4C C5C C51C -175.3(9)
C41C C4C C5C C6C -170.9(9)
C3C C4C C5C C6C 10.7(15)
C4C C5C C51C C52C -1.6(16)
C6C C5C C51C C52C 172.7(10)
C41C C42C C52C O53C -179.1(11)
O43C C42C C52C O53C 5.1(17)
C41C C42C C52C C51C 0.9(18)
O43C C42C C52C C51C -174.8(11)
C5C C51C C52C C42C -0.5(17)
C5C C51C C52C O53C 179.6(10)
C42C C52C O53C C54C 162.3(13)
C51C C52C O53C C54C -17.8(19)
C52C O53C C54C C55C -168.5(11)
O53C C54C C55C C56C -68.0(18)
C54C C55C C56C C57C 176.5(14)
C55C C56C C57C C58C -171.5(19)
C56C C57C C58C C59C -171(2)
C11C C1C C6C C61C -3.3(14)
C2C C1C C6C C61C 178.2(8)
C11C C1C C6C C5C 175.1(9)
C2C C1C C6C C5C -3.3(13)
C4C C5C C6C C61C 174.1(10)
C51C C5C C6C C61C -0.1(15)
C4C C5C C6C C1C -4.3(15)
C51C C5C C6C C1C -178.4(9)
C1C C6C C61C C62C 3.3(14)
C5C C6C C61C C62C -175.0(9)
C6C C61C C62C O63C 179.0(9)
C6C C61C C62C C12C -1.4(15)
C11C C12C C62C C61C -0.6(14)
C13C C12C C62C C61C 174.6(9)
C11C C12C C62C O63C 179.1(8)
C13C C12C C62C O63C -5.7(13)
C61C C62C O63C C64C -12.0(14)
C12C C62C O63C C64C 168.4(8)
C62C O63C C64C C65C -175.1(8)
O63C C64C C65C C66C 65.1(12)
C64C C65C C66C C67C -179.1(9)
C65C C66C C67C C68C 173.6(12)
C66C C67C C68C C69C -80.0(18)
C15C C16C C7C C71C -110.7(13)
S1C C16C C7C C71C 67.3(12)
C15C C16C C7C C26D 122.6(12)
S1C C16C C7C C26D -59.4(12)
C26D C7C C71C C72C 52.6(15)
C16C C7C C71C C72C -74.7(15)
C26D C7C C71C C76C -126.7(13)
C16C C7C C71C C76C 106.1(14)
C76C C71C C72C C73C 2(2)
C7C C71C C72C C73C -177.2(13)
C71C C72C C73C C74C -5(2)
C72C C73C C74C C75C 3(3)
C73C C74C C75C C76C 3(4)
C74C C75C C76C C71C -6(3)
C72C C71C C76C C75C 3(2)
C7C C71C C76C C75C -177.6(14)
C6D C1D C11D C12D 0.6(14)
C2D C1D C11D C12D -176.0(9)
C1D C11D C12D C62D -1.8(14)
C1D C11D C12D C13D 174.9(9)
C11D C12D C13D C14D -135.8(11)
C62D C12D C13D C14D 40.8(15)
C11D C12D C13D S1D 38.7(12)
C62D C12D C13D S1D -144.7(8)
C12D C13D C14D C15D 174.7(9)
S1D C13D C14D C15D -0.2(11)
C13D C14D C15D C16D 0.7(13)
C14D C15D C16D C7D 170.9(9)
C14D C15D C16D S1D -0.9(11)
C14D C13D S1D C16D -0.3(8)
C12D C13D S1D C16D -175.8(8)
C15D C16D S1D C13D 0.7(8)
C7D C16D S1D C13D -171.7(8)
C11D C1D C2D C21D -2.1(14)
C6D C1D C2D C21D -178.6(8)
C11D C1D C2D C3D -178.1(9)
C6D C1D C2D C3D 5.3(13)
C3D C2D C21D C22D 0.4(14)
C1D C2D C21D C22D -175.8(8)
C2D C21D C22D C32D -0.4(13)
C2D C21D C22D C23D 179.8(9)
C21D C22D C23D C24D 39.2(15)
C32D C22D C23D C24D -140.6(10)
C21D C22D C23D S2D -136.0(8)
C32D C22D C23D S2D 44.1(13)
C22D C23D C24D C25D -175.1(9)
S2D C23D C24D C25D 0.7(11)
C23D C24D C25D C26D 0.3(13)
C24D C25D C26D C7C -174.4(10)
C24D C25D C26D S2D -1.2(11)
C71C C7C C26D C25D -136.4(12)
C16C C7C C26D C25D -9.3(17)
C71C C7C C26D S2D 50.7(12)
C16C C7C C26D S2D 177.9(7)
C24D C23D S2D C26D -1.1(8)
C22D C23D S2D C26D 174.9(8)
C25D C26D S2D C23D 1.3(8)
C7C C26D S2D C23D 175.8(8)
C21D C2D C3D C31D 0.2(13)
C1D C2D C3D C31D 176.3(8)
C21D C2D C3D C4D 178.0(8)
C1D C2D C3D C4D -5.9(13)
C2D C3D C31D C32D -0.8(14)
C4D C3D C31D C32D -178.5(9)
C3D C31D C32D O33D -178.1(9)
C3D C31D C32D C22D 0.9(15)
C21D C22D C32D C31D -0.3(13)
C23D C22D C32D C31D 179.6(9)
C21D C22D C32D O33D 178.9(8)
C23D C22D C32D O33D -1.3(13)
C31D C32D O33D C34D -8.1(14)
C22D C32D O33D C34D 172.8(8)
C32D O33D C34D C35D -175.0(8)
O33D C34D C35D C36D -69.5(11)
C34D C35D C36D C37D 170.9(10)
C35D C36D C37D C38D -73.7(16)
C36D C37D C38D C39D -176.3(17)
C31D C3D C4D C5D -178.7(9)
C2D C3D C4D C5D 3.6(13)
C31D C3D C4D C41D 1.1(14)
C2D C3D C4D C41D -176.5(8)
C5D C4D C41D C42D -0.8(14)
C3D C4D C41D C42D 179.3(9)
C4D C41D C42D C52D -1.9(15)
C4D C41D C42D O43D -179.1(8)
C41D C42D O43D C44D -118.8(11)
C52D C42D O43D C44D 64.0(14)
C42D O43D C44D C45D 153.1(15)
O43D C44D C45D C46D 29(4)
C44D C45D C46D C47D 134(3)
C45D C46D C47D C48D 114(4)
C46D C47D C48D C49D 161(4)
C41D C4D C5D C51D 3.1(13)
C3D C4D C5D C51D -177.0(9)
C41D C4D C5D C6D 179.4(8)
C3D C4D C5D C6D -0.8(13)
C4D C5D C51D C52D -2.9(15)
C6D C5D C51D C52D -179.1(9)
C41D C42D C52D O53D -176.5(9)
O43D C42D C52D O53D 0.5(14)
C41D C42D C52D C51D 2.2(15)
O43D C42D C52D C51D 179.3(9)
C5D C51D C52D O53D 178.8(9)
C5D C51D C52D C42D 0.2(15)
C42D C52D O53D C54D -178.8(9)
C51D C52D O53D C54D 2.5(15)
C52D O53D C54D C55D -173.5(13)
O53D C54D C55D C56D 172.1(17)
C54D C55D C56D C57D -170(2)
C55D C56D C57D C58D -50(4)
C56D C57D C58D C59D -172(3)
C95D C96D C97D C98D -131(4)
C11D C1D C6D C61D 1.9(13)
C2D C1D C6D C61D 178.7(8)
C11D C1D C6D C5D -179.1(8)
C2D C1D C6D C5D -2.3(13)
C51D C5D C6D C61D -4.7(14)
C4D C5D C6D C61D 179.0(9)
C51D C5D C6D C1D 176.4(9)
C4D C5D C6D C1D 0.1(13)
C1D C6D C61D C62D -3.4(13)
C5D C6D C61D C62D 177.7(9)
C6D C61D C62D O63D -178.8(8)
C6D C61D C62D C12D 2.2(14)
C11D C12D C62D O63D -178.6(8)
C13D C12D C62D O63D 4.7(13)
C11D C12D C62D C61D 0.4(14)
C13D C12D C62D C61D -176.3(8)
C61D C62D O63D C64D 0.7(13)
C12D C62D O63D C64D 179.7(8)
C62D O63D C64D C65D -176.0(8)
O63D C64D C65D C66D -59.4(10)
C64D C65D C66D C67D -173.5(15)
C65D C66D C67D C68D 175.2(19)
C66D C67D C68D C69D 157(2)
C69F C67E C68E C68F -26(12)
C69F C67E C68E C69E 114(14)
C67E C68E C69E C69F -127(13)
C68F C68E C69E C69F 7(10)
C67E C68E C68F C69F 123(23)
C69E C68E C68F C69F -15(21)
C67E C68E C69F C68F -68(23)
C69E C68E C69F C68F 167(18)
C67E C68E C69F C69E 125(9)
C68F C68E C69F C69E -167(18)
C68F C68E C69F C67E 68(23)
C69E C68E C69F C67E -125(9)
C68E C68F C69F C69E 148(41)
C68E C68F C69F C67E -42(18)
C68E C69E C69F C68F -156(31)
C68E C69E C69F C67E 34(9)
C68E C67E C69F C68F 137(18)
C68E C67E C69F C69E -47(11)
C15D C16D C7D C71D -116.2(12)
S1D C16D C7D C71D 54.7(11)
C15D C16D C7D C26C 117.4(12)
S1D C16D C7D C26C -71.6(11)
C25C C26C C7D C71D -121.1(11)
S2C C26C C7D C71D 55.1(11)
C25C C26C C7D C16D 4.5(15)
S2C C26C C7D C16D -179.3(7)
C16D C7D C71D C72D -96.6(12)
C26C C7D C71D C72D 31.6(14)
C16D C7D C71D C76D 76.7(13)
C26C C7D C71D C76D -155.1(10)
C76D C71D C72D C73D 1.6(18)
C7D C71D C72D C73D 175.3(11)
C71D C72D C73D C74D -4(2)
C72D C73D C74D C75D 3(2)
C73D C74D C75D C76D 0(2)
C74D C75D C76D C71D -2.1(19)
C72D C71D C76D C75D 1.4(17)
C7D C71D C76D C75D -172.4(10)
